data_4063398
loop_
_publ_author_name
'Siebler, Daniel'
'F\"orster, Christoph'
'Gasi, Teuta'
'Heinze, Katja'

_publ_section_title
;
 Biferrocene Amino Acid, a Ferrocenylogoue of Ferrocene Amino Acid:
 Synthesis, Cross-Linking, and Redox Chemistry
;
_journal_issue 2
_journal_name_full Organometallics
_journal_page_first 313
_journal_page_last 327
_journal_paper_doi 10.1021/om1010808
_journal_volume 30
_journal_year 2011
_chemical_formula_moiety 'C45 H40 Fe4 N2 O5'
_chemical_formula_sum 'C45 H40 Fe4 N2 O5'
_chemical_formula_weight 912.19
_chemical_melting_point 468
_chemical_name_common '1',1'-ureylenedi(1'''-carboxylic acid methylester biferrocene)'
_chemical_name_systematic
; 
 1',1'-ureylenedi(1'''-carboxylic acid methylester biferrocene)
;
_space_group_IT_number 2
_symmetry_cell_setting triclinic
_symmetry_space_group_name_Hall '-P 1'
_symmetry_space_group_name_H-M 'P -1'
_atom_sites_solution_hydrogens geom
_atom_sites_solution_primary direct
_atom_sites_solution_secondary difmap
_audit_creation_method SHELXL-97
_cell_angle_alpha 81.649(3)
_cell_angle_beta 81.282(3)
_cell_angle_gamma 68.245(2)
_cell_formula_units_Z 2
_cell_length_a 11.6333(5)
_cell_length_b 12.4301(5)
_cell_length_c 13.7149(6)
_cell_measurement_temperature 173(2)
_cell_volume 1812.10(14)
_computing_structure_refinement 'SHELXL-97 (Sheldrick, 1997)'
_computing_structure_solution 'SHELXS-97 (Sheldrick, 1990)'
_diffrn_ambient_temperature 173(2)
_diffrn_measured_fraction_theta_full 0.994
_diffrn_measured_fraction_theta_max 0.994
_diffrn_measurement_device_type 'CCD area detector'
_diffrn_measurement_method 'phi and omega scans'
_diffrn_radiation_monochromator graphite
_diffrn_radiation_source 'fine-focus sealed tube'
_diffrn_radiation_type MoK\a
_diffrn_radiation_wavelength 0.71073
_diffrn_reflns_av_R_equivalents 0.1286
_diffrn_reflns_av_sigmaI/netI 0.1940
_diffrn_reflns_limit_h_max 15
_diffrn_reflns_limit_h_min -15
_diffrn_reflns_limit_k_max 16
_diffrn_reflns_limit_k_min -16
_diffrn_reflns_limit_l_max 18
_diffrn_reflns_limit_l_min -18
_diffrn_reflns_number 23636
_diffrn_reflns_theta_full 28.08
_diffrn_reflns_theta_max 28.08
_diffrn_reflns_theta_min 2.29
_exptl_absorpt_coefficient_mu 1.623
_exptl_absorpt_correction_T_max 1.15939
_exptl_absorpt_correction_T_min 0.82502
_exptl_absorpt_correction_type multi-scan
_exptl_absorpt_process_details MULABS
_exptl_crystal_colour red
_exptl_crystal_density_diffrn 1.672
_exptl_crystal_density_method 'not measured'
_exptl_crystal_description needle
_exptl_crystal_F_000 936
_exptl_crystal_size_max 0.13
_exptl_crystal_size_mid 0.05
_exptl_crystal_size_min 0.01
_refine_diff_density_max 1.989
_refine_diff_density_min -0.581
_refine_diff_density_rms 0.122
_refine_ls_extinction_method none
_refine_ls_goodness_of_fit_ref 0.840
_refine_ls_hydrogen_treatment constr
_refine_ls_matrix_type full
_refine_ls_number_parameters 579
_refine_ls_number_reflns 8776
_refine_ls_number_restraints 106
_refine_ls_restrained_S_all 0.836
_refine_ls_R_factor_all 0.1404
_refine_ls_R_factor_gt 0.0545
_refine_ls_shift/su_max 0.001
_refine_ls_shift/su_mean 0.000
_refine_ls_structure_factor_coef Fsqd
_refine_ls_weighting_details 'calc w=1/[\s^2^(Fo^2^)+(0.0316P)^2^+0.0000P] where P=(Fo^2^+2Fc^2^)/3'
_refine_ls_weighting_scheme calc
_refine_ls_wR_factor_gt 0.0972
_refine_ls_wR_factor_ref 0.1180
_reflns_number_gt 4118
_reflns_number_total 8776
_reflns_threshold_expression >2sigma(I)
_cod_data_source_file om1010808_si_006.cif
_cod_data_source_block ds6
_cod_depositor_comments
;
The following automatic conversions were performed:

'_exptl_absorpt_correction_type' value 'Multi-Scan' changed to
'multi-scan' according to the built-in table from CIF Core dictionary
named 'cif_core.dic' version 2.4.1 from 2010-06-29.

Automatic conversion script
Id: cif_fix_values 1646 2011-03-28 12:23:43Z adriana 
;
_cod_original_cell_volume 1812.10(13)
_cod_original_sg_symbol_H-M P-1
_cod_database_code 4063398

loop_
_symmetry_equiv_pos_as_xyz
'x, y, z'
'-x, -y, -z'

loop_
_atom_site_label
_atom_site_type_symbol
_atom_site_fract_x
_atom_site_fract_y
_atom_site_fract_z
_atom_site_U_iso_or_equiv
_atom_site_adp_type
_atom_site_occupancy
_atom_site_symmetry_multiplicity
_atom_site_calc_flag
_atom_site_refinement_flags
_atom_site_disorder_assembly
_atom_site_disorder_group
Fe1 Fe 0.25269(7) 0.13679(6) 0.77015(5) 0.02016(19) Uani 1 1 d . . .
C1 C 0.2494(5) 0.1530(4) 0.6174(4) 0.0215(12) Uani 1 1 d . . .
C2 C 0.1493(5) 0.1204(4) 0.6683(4) 0.0229(12) Uani 1 1 d . . .
H2A H 0.0586 0.1644 0.6635 0.027 Uiso 1 1 calc R . .
C3 C 0.2021(5) 0.0130(4) 0.7266(4) 0.0253(13) Uani 1 1 d . . .
H3A H 0.1543 -0.0317 0.7696 0.030 Uiso 1 1 calc R . .
C4 C 0.3323(5) -0.0197(4) 0.7135(4) 0.0269(13) Uani 1 1 d . . .
H4A H 0.3930 -0.0917 0.7452 0.032 Uiso 1 1 calc R . .
C5 C 0.3627(5) 0.0676(4) 0.6462(4) 0.0226(12) Uani 1 1 d . . .
H5A H 0.4483 0.0681 0.6232 0.027 Uiso 1 1 calc R . .
C6 C 0.2177(5) 0.2996(4) 0.8153(4) 0.0219(12) Uani 1 1 d . . .
C7 C 0.1330(5) 0.2480(4) 0.8678(4) 0.0283(13) Uani 1 1 d . . .
H7A H 0.0403 0.2817 0.8688 0.034 Uiso 1 1 calc R . .
C8 C 0.2019(6) 0.1408(5) 0.9188(4) 0.0351(15) Uani 1 1 d . . .
H8A H 0.1655 0.0867 0.9618 0.042 Uiso 1 1 calc R . .
C9 C 0.3275(6) 0.1230(4) 0.8994(4) 0.0297(14) Uani 1 1 d . . .
H9A H 0.3968 0.0543 0.9259 0.036 Uiso 1 1 calc R . .
C10 C 0.3411(5) 0.2192(4) 0.8341(4) 0.0245(12) Uani 1 1 d . . .
H10A H 0.4214 0.2298 0.8071 0.029 Uiso 1 1 calc R . .
Fe2 Fe 0.16774(7) 0.56954(6) 0.79606(5) 0.02087(19) Uani 1 1 d . A .
C11 C 0.1840(5) 0.4105(4) 0.7542(4) 0.0210(12) Uani 1 1 d . . .
C12 C 0.2640(5) 0.4591(4) 0.6905(3) 0.0220(12) Uani 1 1 d . . .
H12A H 0.3566 0.4224 0.6784 0.026 Uiso 1 1 calc R . .
C13 C 0.1895(5) 0.5686(4) 0.6467(4) 0.0255(13) Uani 1 1 d . . .
H13A H 0.2211 0.6221 0.5980 0.031 Uiso 1 1 calc R . .
C14 C 0.0642(5) 0.5892(4) 0.6820(4) 0.0271(13) Uani 1 1 d . . .
H14A H -0.0086 0.6596 0.6633 0.033 Uiso 1 1 calc R . .
C15 C 0.0596(5) 0.4936(4) 0.7491(4) 0.0274(13) Uani 1 1 d . . .
H15A H -0.0175 0.4848 0.7869 0.033 Uiso 1 1 calc R . .
C16 C 0.2221(5) 0.5443(4) 0.9356(4) 0.0230(12) Uani 1 1 d . . .
C17 C 0.2932(5) 0.6001(4) 0.8673(4) 0.0267(13) Uani 1 1 d . A .
H17A H 0.3856 0.5688 0.8513 0.032 Uiso 1 1 calc R . .
C18 C 0.2105(6) 0.7072(5) 0.8257(4) 0.0353(15) Uani 1 1 d . . .
H18A H 0.2345 0.7642 0.7755 0.042 Uiso 1 1 calc R A .
C19 C 0.0873(6) 0.7184(5) 0.8679(4) 0.0353(15) Uani 1 1 d . A .
H19A H 0.0095 0.7847 0.8519 0.042 Uiso 1 1 calc R . .
C20 C 0.0933(5) 0.6180(4) 0.9346(4) 0.0290(13) Uani 1 1 d . A .
H20A H 0.0210 0.6020 0.9745 0.035 Uiso 1 1 calc R . .
C21 C 0.2658(15) 0.4261(12) 0.9992(14) 0.023(5) Uani 0.453(8) 1 d PDU A 1
C22 C 0.4485(10) 0.2626(11) 1.0490(10) 0.064(5) Uani 0.453(8) 1 d PDU A 1
H22A H 0.5396 0.2364 1.0394 0.097 Uiso 0.453(8) 1 calc PR A 1
H22B H 0.4215 0.2029 1.0309 0.097 Uiso 0.453(8) 1 calc PR A 1
H22C H 0.4194 0.2758 1.1186 0.097 Uiso 0.453(8) 1 calc PR A 1
O2 O 0.2059(11) 0.3834(12) 1.0567(11) 0.038(4) Uani 0.453(8) 1 d PDU A 1
O3 O 0.3946(13) 0.3747(18) 0.9842(17) 0.032(8) Uani 0.453(8) 1 d PDU A 1
C21A C 0.2749(14) 0.4380(10) 0.9865(12) 0.024(4) Uani 0.547(8) 1 d PDU A 2
C22A C 0.2376(8) 0.2852(8) 1.1053(6) 0.026(3) Uani 0.547(8) 1 d PDU A 2
H22D H 0.1701 0.2689 1.1492 0.039 Uiso 0.547(8) 1 calc PR A 2
H22E H 0.2994 0.2881 1.1452 0.039 Uiso 0.547(8) 1 calc PR A 2
H22F H 0.2772 0.2236 1.0608 0.039 Uiso 0.547(8) 1 calc PR A 2
O2A O 0.3812(12) 0.3813(15) 0.9843(14) 0.033(7) Uani 0.547(8) 1 d PDU A 2
O3A O 0.1854(9) 0.4010(9) 1.0448(7) 0.022(3) Uani 0.547(8) 1 d PDU A 2
N1 N 0.2477(4) 0.2489(3) 0.5484(3) 0.0193(9) Uani 1 1 d . . .
H1 H 0.3195 0.2476 0.5159 0.023 Uiso 1 1 calc R . .
C23 C 0.1445(5) 0.3444(4) 0.5269(3) 0.0184(11) Uani 1 1 d . . .
O1 O 0.0391(3) 0.3538(3) 0.5647(2) 0.0254(8) Uani 1 1 d . . .
N2 N 0.1698(4) 0.4272(3) 0.4597(3) 0.0219(10) Uani 1 1 d . . .
H2 H 0.1095 0.4945 0.4488 0.026 Uiso 1 1 calc R . .
Fe3 Fe 0.34265(7) 0.50826(6) 0.29213(5) 0.01733(18) Uani 1 1 d . . .
C101 C 0.2891(5) 0.4098(4) 0.4065(4) 0.0225(12) Uani 1 1 d . . .
C102 C 0.3875(5) 0.4384(4) 0.4312(4) 0.0236(12) Uani 1 1 d . . .
H10B H 0.3832 0.4831 0.4876 0.028 Uiso 1 1 calc R . .
C103 C 0.4921(5) 0.3958(4) 0.3606(4) 0.0263(12) Uani 1 1 d . . .
H10C H 0.5743 0.4049 0.3584 0.032 Uiso 1 1 calc R . .
C104 C 0.4592(5) 0.3380(4) 0.2934(4) 0.0266(13) Uani 1 1 d . . .
H10D H 0.5141 0.3000 0.2352 0.032 Uiso 1 1 calc R . .
C105 C 0.3346(5) 0.3449(4) 0.3219(4) 0.0259(13) Uani 1 1 d . . .
H10E H 0.2864 0.3122 0.2878 0.031 Uiso 1 1 calc R . .
C106 C 0.2922(5) 0.6852(4) 0.2895(4) 0.0200(11) Uani 1 1 d . . .
C107 C 0.3928(5) 0.6421(4) 0.2162(3) 0.0191(11) Uani 1 1 d . . .
H10F H 0.4764 0.6491 0.2118 0.023 Uiso 1 1 calc R . .
C108 C 0.3549(5) 0.5853(4) 0.1507(3) 0.0200(11) Uani 1 1 d . . .
H10G H 0.4076 0.5459 0.0922 0.024 Uiso 1 1 calc R . .
C109 C 0.2304(4) 0.5945(4) 0.1819(3) 0.0181(11) Uani 1 1 d . . .
H10H H 0.1794 0.5632 0.1497 0.022 Uiso 1 1 calc R . .
C110 C 0.1918(5) 0.6548(4) 0.2685(4) 0.0212(12) Uani 1 1 d . . .
H11A H 0.1081 0.6737 0.3077 0.025 Uiso 1 1 calc R . .
Fe4 Fe 0.25020(7) 0.92416(6) 0.37366(5) 0.02127(19) Uani 1 1 d . B .
C111 C 0.2907(5) 0.7474(4) 0.3741(4) 0.0205(12) Uani 1 1 d . . .
C112 C 0.1850(5) 0.7974(4) 0.4435(3) 0.0228(12) Uani 1 1 d . . .
H11B H 0.0994 0.7967 0.4430 0.027 Uiso 1 1 calc R . .
C113 C 0.2229(5) 0.8485(4) 0.5125(4) 0.0282(13) Uani 1 1 d . . .
H11C H 0.1685 0.8897 0.5695 0.034 Uiso 1 1 calc R . .
C114 C 0.3498(5) 0.8320(4) 0.4875(4) 0.0279(14) Uani 1 1 d . . .
H11D H 0.4010 0.8589 0.5238 0.033 Uiso 1 1 calc R . .
C115 C 0.3925(5) 0.7702(4) 0.4013(4) 0.0220(12) Uani 1 1 d . . .
H11E H 0.4787 0.7467 0.3662 0.026 Uiso 1 1 calc R . .
C116 C 0.2144(5) 1.0051(4) 0.2345(4) 0.0278(13) Uani 1 1 d . . .
C117 C 0.1090(5) 1.0498(5) 0.3068(4) 0.0330(14) Uani 1 1 d . B .
H11F H 0.0233 1.0494 0.3061 0.040 Uiso 1 1 calc R . .
C118 C 0.1484(6) 1.0973(4) 0.3770(4) 0.0370(16) Uani 1 1 d . . .
H11G H 0.0953 1.1349 0.4361 0.044 Uiso 1 1 calc R B .
C119 C 0.2749(7) 1.0820(5) 0.3515(4) 0.0428(17) Uani 1 1 d . B .
H11H H 0.3269 1.1063 0.3892 0.051 Uiso 1 1 calc R . .
C120 C 0.3165(5) 1.0241(4) 0.2644(4) 0.0339(14) Uani 1 1 d . B .
H12B H 0.4029 1.0007 0.2297 0.041 Uiso 1 1 calc R . .
C121 C 0.2335(9) 0.9449(8) 0.1470(6) 0.016(2) Uani 0.622(9) 1 d PDU B 3
C122 C 0.1309(9) 0.8729(8) 0.0477(6) 0.037(3) Uani 0.622(9) 1 d PDU B 3
H12C H 0.0475 0.8747 0.0412 0.055 Uiso 0.622(9) 1 calc PR B 3
H12D H 0.1867 0.7920 0.0600 0.055 Uiso 0.622(9) 1 calc PR B 3
H12E H 0.1626 0.9088 -0.0135 0.055 Uiso 0.622(9) 1 calc PR B 3
O102 O 0.3318(8) 0.9081(8) 0.0960(6) 0.032(2) Uani 0.622(9) 1 d PDU B 3
O103 O 0.1248(9) 0.9370(7) 0.1301(6) 0.027(2) Uani 0.622(9) 1 d PDU B 3
C021 C 0.1909(17) 0.9437(18) 0.1488(14) 0.045(6) Uani 0.378(9) 1 d PDU B 4
C022 C 0.3102(19) 0.8359(16) 0.0123(13) 0.073(7) Uani 0.378(9) 1 d PDU B 4
H02A H 0.3972 0.8031 -0.0158 0.110 Uiso 0.378(9) 1 calc PR B 4
H02B H 0.2603 0.8886 -0.0385 0.110 Uiso 0.378(9) 1 calc PR B 4
H02C H 0.2783 0.7729 0.0356 0.110 Uiso 0.378(9) 1 calc PR B 4
O002 O 0.0889(17) 0.9481(18) 0.1351(15) 0.075(8) Uani 0.378(9) 1 d PDU B 4
O003 O 0.3025(13) 0.9011(13) 0.0963(11) 0.033(4) Uani 0.378(9) 1 d PDU B 4

loop_
_atom_site_aniso_label
_atom_site_aniso_U_11
_atom_site_aniso_U_22
_atom_site_aniso_U_33
_atom_site_aniso_U_23
_atom_site_aniso_U_13
_atom_site_aniso_U_12
Fe1 0.0264(5) 0.0122(4) 0.0219(4) -0.0011(3) -0.0054(3) -0.0059(3)
C1 0.028(3) 0.015(3) 0.021(3) -0.006(2) -0.008(2) -0.003(2)
C2 0.025(3) 0.020(3) 0.025(3) -0.002(2) -0.007(2) -0.008(2)
C3 0.037(4) 0.015(3) 0.029(3) -0.002(2) -0.011(3) -0.013(3)
C4 0.039(4) 0.008(3) 0.032(3) -0.003(2) -0.011(3) -0.002(2)
C5 0.020(3) 0.019(3) 0.027(3) -0.005(2) -0.005(2) -0.002(2)
C6 0.028(3) 0.016(3) 0.023(3) -0.008(2) 0.000(2) -0.007(2)
C7 0.029(3) 0.025(3) 0.028(3) -0.014(2) 0.006(3) -0.005(3)
C8 0.051(4) 0.026(3) 0.026(3) 0.001(3) 0.000(3) -0.014(3)
C9 0.047(4) 0.017(3) 0.025(3) 0.003(2) -0.015(3) -0.009(3)
C10 0.033(3) 0.022(3) 0.023(3) -0.005(2) -0.007(2) -0.013(3)
Fe2 0.0233(5) 0.0134(4) 0.0247(4) -0.0056(3) -0.0018(3) -0.0042(3)
C11 0.032(3) 0.010(3) 0.021(3) -0.003(2) -0.008(2) -0.005(2)
C12 0.026(3) 0.018(3) 0.019(3) -0.008(2) 0.003(2) -0.004(2)
C13 0.035(4) 0.012(3) 0.027(3) -0.003(2) -0.005(3) -0.005(2)
C14 0.026(3) 0.020(3) 0.032(3) -0.004(2) -0.014(3) 0.000(2)
C15 0.030(4) 0.022(3) 0.033(3) -0.005(2) -0.009(3) -0.009(3)
C16 0.026(3) 0.022(3) 0.022(3) -0.009(2) 0.001(2) -0.009(3)
C17 0.035(4) 0.021(3) 0.030(3) -0.007(2) -0.002(3) -0.016(3)
C18 0.051(4) 0.022(3) 0.038(4) -0.009(3) -0.002(3) -0.017(3)
C19 0.041(4) 0.020(3) 0.040(4) -0.015(3) -0.003(3) -0.001(3)
C20 0.026(3) 0.024(3) 0.033(3) -0.015(3) 0.001(3) -0.002(3)
C21 0.023(5) 0.023(5) 0.022(5) -0.0026(11) -0.0028(12) -0.008(2)
C22 0.065(5) 0.064(5) 0.064(5) -0.0068(11) -0.0066(12) -0.023(2)
O2 0.038(5) 0.038(5) 0.038(5) -0.0032(11) -0.0039(11) -0.0139(19)
O3 0.032(8) 0.032(8) 0.032(8) -0.0035(13) -0.0038(13) -0.011(3)
C21A 0.024(5) 0.024(5) 0.023(5) -0.0031(11) -0.0026(11) -0.0090(19)
C22A 0.027(3) 0.026(3) 0.026(3) -0.0026(10) -0.0031(10) -0.0092(13)
O2A 0.033(7) 0.033(7) 0.033(7) -0.0037(12) -0.0041(12) -0.011(3)
O3A 0.022(3) 0.022(3) 0.022(3) -0.0011(10) -0.0021(10) -0.0080(13)
N1 0.016(2) 0.018(2) 0.019(2) 0.0010(18) 0.0005(18) -0.0025(19)
C23 0.021(3) 0.014(3) 0.020(3) -0.003(2) -0.005(2) -0.004(2)
O1 0.015(2) 0.021(2) 0.035(2) 0.0062(16) 0.0002(17) -0.0044(16)
N2 0.013(2) 0.016(2) 0.029(2) 0.0013(19) 0.0013(19) 0.0008(19)
Fe3 0.0195(4) 0.0129(4) 0.0195(4) -0.0034(3) -0.0001(3) -0.0058(3)
C101 0.027(3) 0.011(3) 0.027(3) 0.001(2) -0.006(2) -0.003(2)
C102 0.021(3) 0.022(3) 0.028(3) -0.001(2) -0.007(2) -0.006(2)
C103 0.018(3) 0.024(3) 0.032(3) 0.003(2) 0.001(2) -0.006(2)
C104 0.024(3) 0.015(3) 0.034(3) -0.003(2) 0.008(3) -0.003(2)
C105 0.032(4) 0.015(3) 0.029(3) -0.004(2) 0.001(3) -0.007(2)
C106 0.021(3) 0.017(3) 0.020(3) 0.002(2) -0.005(2) -0.005(2)
C107 0.020(3) 0.015(3) 0.024(3) 0.000(2) 0.001(2) -0.010(2)
C108 0.022(3) 0.018(3) 0.020(3) -0.002(2) 0.001(2) -0.009(2)
C109 0.019(3) 0.019(3) 0.019(3) -0.002(2) -0.003(2) -0.008(2)
C110 0.014(3) 0.018(3) 0.026(3) -0.002(2) -0.004(2) 0.002(2)
Fe4 0.0262(5) 0.0133(4) 0.0225(4) -0.0040(3) -0.0033(3) -0.0039(3)
C111 0.029(3) 0.010(3) 0.022(3) 0.001(2) -0.003(2) -0.006(2)
C112 0.026(3) 0.021(3) 0.020(3) -0.003(2) 0.002(2) -0.009(2)
C113 0.039(4) 0.027(3) 0.020(3) -0.008(2) 0.001(3) -0.014(3)
C114 0.040(4) 0.016(3) 0.028(3) -0.002(2) -0.017(3) -0.005(3)
C115 0.023(3) 0.013(3) 0.026(3) -0.001(2) -0.008(2) 0.000(2)
C116 0.038(4) 0.013(3) 0.025(3) -0.002(2) -0.005(3) 0.000(3)
C117 0.029(4) 0.027(3) 0.034(3) 0.003(3) -0.006(3) -0.001(3)
C118 0.048(4) 0.017(3) 0.037(4) -0.012(3) -0.010(3) 0.005(3)
C119 0.066(5) 0.018(3) 0.046(4) 0.002(3) -0.020(4) -0.014(3)
C120 0.034(4) 0.022(3) 0.044(4) 0.000(3) -0.001(3) -0.010(3)
C121 0.016(2) 0.016(2) 0.016(2) -0.0010(10) -0.0017(10) -0.0057(12)
C122 0.038(3) 0.037(3) 0.037(3) -0.0044(10) -0.0052(10) -0.0137(14)
O102 0.033(3) 0.033(3) 0.032(3) -0.0035(10) -0.0034(10) -0.0121(13)
O103 0.027(2) 0.027(2) 0.027(2) -0.0033(10) -0.0038(10) -0.0099(12)
C021 0.045(6) 0.045(6) 0.045(6) -0.0041(12) -0.0047(12) -0.016(2)
C022 0.074(7) 0.073(7) 0.073(7) -0.0073(12) -0.0079(13) -0.026(3)
O002 0.075(8) 0.075(8) 0.075(8) -0.0075(13) -0.0081(13) -0.027(3)
O003 0.033(4) 0.033(4) 0.032(4) -0.0037(11) -0.0035(11) -0.0116(18)

loop_
_atom_type_symbol
_atom_type_description
_atom_type_scat_dispersion_real
_atom_type_scat_dispersion_imag
_atom_type_scat_source
C C 0.0033 0.0016 'International Tables Vol C Tables 4.2.6.8 and 6.1.1.4'
H H 0.0000 0.0000 'International Tables Vol C Tables 4.2.6.8 and 6.1.1.4'
N N 0.0061 0.0033 'International Tables Vol C Tables 4.2.6.8 and 6.1.1.4'
O O 0.0106 0.0060 'International Tables Vol C Tables 4.2.6.8 and 6.1.1.4'
Fe Fe 0.3463 0.8444 'International Tables Vol C Tables 4.2.6.8 and 6.1.1.4'

loop_
_geom_angle_atom_site_label_1
_geom_angle_atom_site_label_2
_geom_angle_atom_site_label_3
_geom_angle
_geom_angle_site_symmetry_1
_geom_angle_site_symmetry_3
_geom_angle_publ_flag
C3 Fe1 C4 40.5(2) . . ?
C3 Fe1 C8 107.0(2) . . ?
C4 Fe1 C8 119.0(2) . . ?
C3 Fe1 C7 119.2(2) . . ?
C4 Fe1 C7 153.5(2) . . ?
C8 Fe1 C7 40.7(2) . . ?
C3 Fe1 C10 163.0(2) . . ?
C4 Fe1 C10 126.5(2) . . ?
C8 Fe1 C10 67.8(2) . . ?
C7 Fe1 C10 68.2(2) . . ?
C3 Fe1 C9 125.0(2) . . ?
C4 Fe1 C9 107.6(2) . . ?
C8 Fe1 C9 39.6(2) . . ?
C7 Fe1 C9 67.8(2) . . ?
C10 Fe1 C9 40.83(19) . . ?
C3 Fe1 C2 40.83(18) . . ?
C4 Fe1 C2 68.5(2) . . ?
C8 Fe1 C2 125.7(2) . . ?
C7 Fe1 C2 107.4(2) . . ?
C10 Fe1 C2 155.3(2) . . ?
C9 Fe1 C2 162.1(2) . . ?
C3 Fe1 C5 68.4(2) . . ?
C4 Fe1 C5 41.03(19) . . ?
C8 Fe1 C5 154.4(2) . . ?
C7 Fe1 C5 163.9(2) . . ?
C10 Fe1 C5 108.8(2) . . ?
C9 Fe1 C5 121.1(2) . . ?
C2 Fe1 C5 68.3(2) . . ?
C3 Fe1 C6 153.8(2) . . ?
C4 Fe1 C6 164.7(2) . . ?
C8 Fe1 C6 68.2(2) . . ?
C7 Fe1 C6 40.29(19) . . ?
C10 Fe1 C6 41.13(19) . . ?
C9 Fe1 C6 68.6(2) . . ?
C2 Fe1 C6 119.7(2) . . ?
C5 Fe1 C6 127.1(2) . . ?
C3 Fe1 C1 67.9(2) . . ?
C4 Fe1 C1 68.09(19) . . ?
C8 Fe1 C1 163.5(2) . . ?
C7 Fe1 C1 126.7(2) . . ?
C10 Fe1 C1 121.5(2) . . ?
C9 Fe1 C1 156.1(2) . . ?
C2 Fe1 C1 40.32(19) . . ?
C5 Fe1 C1 40.21(18) . . ?
C6 Fe1 C1 108.98(19) . . ?
N1 C1 C5 121.7(5) . . ?
N1 C1 C2 130.2(5) . . ?
C5 C1 C2 108.1(4) . . ?
N1 C1 Fe1 128.6(3) . . ?
C5 C1 Fe1 68.9(3) . . ?
C2 C1 Fe1 68.8(3) . . ?
C3 C2 C1 107.5(5) . . ?
C3 C2 Fe1 68.7(3) . . ?
C1 C2 Fe1 70.9(3) . . ?
C3 C2 H2A 126.3 . . ?
C1 C2 H2A 126.3 . . ?
Fe1 C2 H2A 126.3 . . ?
C4 C3 C2 108.7(5) . . ?
C4 C3 Fe1 69.9(3) . . ?
C2 C3 Fe1 70.5(3) . . ?
C4 C3 H3A 125.6 . . ?
C2 C3 H3A 125.6 . . ?
Fe1 C3 H3A 125.6 . . ?
C3 C4 C5 108.0(5) . . ?
C3 C4 Fe1 69.6(3) . . ?
C5 C4 Fe1 70.3(3) . . ?
C3 C4 H4A 126.0 . . ?
C5 C4 H4A 126.0 . . ?
Fe1 C4 H4A 126.0 . . ?
C1 C5 C4 107.7(5) . . ?
C1 C5 Fe1 70.9(3) . . ?
C4 C5 Fe1 68.7(3) . . ?
C1 C5 H5A 126.2 . . ?
C4 C5 H5A 126.2 . . ?
Fe1 C5 H5A 126.2 . . ?
C7 C6 C10 106.2(4) . . ?
C7 C6 C11 125.7(5) . . ?
C10 C6 C11 128.1(5) . . ?
C7 C6 Fe1 68.6(3) . . ?
C10 C6 Fe1 68.3(3) . . ?
C11 C6 Fe1 126.9(3) . . ?
C8 C7 C6 108.6(5) . . ?
C8 C7 Fe1 69.3(3) . . ?
C6 C7 Fe1 71.1(3) . . ?
C8 C7 H7A 125.7 . . ?
C6 C7 H7A 125.7 . . ?
Fe1 C7 H7A 125.7 . . ?
C9 C8 C7 109.1(5) . . ?
C9 C8 Fe1 70.7(3) . . ?
C7 C8 Fe1 70.0(3) . . ?
C9 C8 H8A 125.4 . . ?
C7 C8 H8A 125.4 . . ?
Fe1 C8 H8A 125.4 . . ?
C8 C9 C10 108.2(5) . . ?
C8 C9 Fe1 69.7(3) . . ?
C10 C9 Fe1 69.5(3) . . ?
C8 C9 H9A 125.9 . . ?
C10 C9 H9A 125.9 . . ?
Fe1 C9 H9A 125.9 . . ?
C9 C10 C6 107.8(5) . . ?
C9 C10 Fe1 69.7(3) . . ?
C6 C10 Fe1 70.6(3) . . ?
C9 C10 H10A 126.1 . . ?
C6 C10 H10A 126.1 . . ?
Fe1 C10 H10A 126.1 . . ?
C13 Fe2 C20 160.4(2) . . ?
C13 Fe2 C12 40.77(18) . . ?
C20 Fe2 C12 157.2(2) . . ?
C13 Fe2 C17 121.0(2) . . ?
C20 Fe2 C17 68.8(2) . . ?
C12 Fe2 C17 108.3(2) . . ?
C13 Fe2 C15 67.7(2) . . ?
C20 Fe2 C15 107.8(2) . . ?
C12 Fe2 C15 68.1(2) . . ?
C17 Fe2 C15 163.4(2) . . ?
C13 Fe2 C14 40.3(2) . . ?
C20 Fe2 C14 124.0(2) . . ?
C12 Fe2 C14 68.3(2) . . ?
C17 Fe2 C14 155.3(2) . . ?
C15 Fe2 C14 40.14(19) . . ?
C13 Fe2 C16 156.8(2) . . ?
C20 Fe2 C16 41.16(19) . . ?
C12 Fe2 C16 121.8(2) . . ?
C17 Fe2 C16 40.85(19) . . ?
C15 Fe2 C16 126.0(2) . . ?
C14 Fe2 C16 161.9(2) . . ?
C13 Fe2 C18 106.9(2) . . ?
C20 Fe2 C18 68.6(2) . . ?
C12 Fe2 C18 124.8(2) . . ?
C17 Fe2 C18 40.5(2) . . ?
C15 Fe2 C18 154.9(2) . . ?
C14 Fe2 C18 119.9(2) . . ?
C16 Fe2 C18 68.6(2) . . ?
C13 Fe2 C19 123.8(2) . . ?
C20 Fe2 C19 40.6(2) . . ?
C12 Fe2 C19 161.2(2) . . ?
C17 Fe2 C19 68.2(2) . . ?
C15 Fe2 C19 120.6(2) . . ?
C14 Fe2 C19 106.8(2) . . ?
C16 Fe2 C19 68.5(2) . . ?
C18 Fe2 C19 40.6(2) . . ?
C13 Fe2 C11 68.07(19) . . ?
C20 Fe2 C11 121.9(2) . . ?
C12 Fe2 C11 40.30(19) . . ?
C17 Fe2 C11 126.0(2) . . ?
C15 Fe2 C11 40.9(2) . . ?
C14 Fe2 C11 68.22(19) . . ?
C16 Fe2 C11 108.8(2) . . ?
C18 Fe2 C11 162.1(2) . . ?
C19 Fe2 C11 156.5(2) . . ?
C12 C11 C15 106.6(4) . . ?
C12 C11 C6 128.1(5) . . ?
C15 C11 C6 125.3(5) . . ?
C12 C11 Fe2 68.8(3) . . ?
C15 C11 Fe2 68.6(3) . . ?
C6 C11 Fe2 126.6(3) . . ?
C13 C12 C11 108.0(5) . . ?
C13 C12 Fe2 68.9(3) . . ?
C11 C12 Fe2 70.9(3) . . ?
C13 C12 H12A 126.0 . . ?
C11 C12 H12A 126.0 . . ?
Fe2 C12 H12A 126.0 . . ?
C14 C13 C12 108.9(5) . . ?
C14 C13 Fe2 70.7(3) . . ?
C12 C13 Fe2 70.3(3) . . ?
C14 C13 H13A 125.5 . . ?
C12 C13 H13A 125.5 . . ?
Fe2 C13 H13A 125.5 . . ?
C13 C14 C15 107.7(5) . . ?
C13 C14 Fe2 69.0(3) . . ?
C15 C14 Fe2 69.8(3) . . ?
C13 C14 H14A 126.2 . . ?
C15 C14 H14A 126.2 . . ?
Fe2 C14 H14A 126.2 . . ?
C14 C15 C11 108.7(5) . . ?
C14 C15 Fe2 70.0(3) . . ?
C11 C15 Fe2 70.5(3) . . ?
C14 C15 H15A 125.6 . . ?
C11 C15 H15A 125.6 . . ?
Fe2 C15 H15A 125.6 . . ?
C21A C16 C17 122.8(8) . . ?
C21A C16 C20 129.9(8) . . ?
C17 C16 C20 107.2(5) . . ?
C21A C16 C21 6.9(13) . . ?
C17 C16 C21 129.7(8) . . ?
C20 C16 C21 123.0(8) . . ?
C21A C16 Fe2 124.9(8) . . ?
C17 C16 Fe2 69.3(3) . . ?
C20 C16 Fe2 69.1(3) . . ?
C21 C16 Fe2 125.3(8) . . ?
C18 C17 C16 108.7(5) . . ?
C18 C17 Fe2 70.3(3) . . ?
C16 C17 Fe2 69.8(3) . . ?
C18 C17 H17A 125.6 . . ?
C16 C17 H17A 125.6 . . ?
Fe2 C17 H17A 125.6 . . ?
C17 C18 C19 107.7(5) . . ?
C17 C18 Fe2 69.2(3) . . ?
C19 C18 Fe2 69.7(3) . . ?
C17 C18 H18A 126.2 . . ?
C19 C18 H18A 126.2 . . ?
Fe2 C18 H18A 126.2 . . ?
C20 C19 C18 108.5(5) . . ?
C20 C19 Fe2 69.1(3) . . ?
C18 C19 Fe2 69.7(3) . . ?
C20 C19 H19A 125.7 . . ?
C18 C19 H19A 125.7 . . ?
Fe2 C19 H19A 125.7 . . ?
C19 C20 C16 107.9(5) . . ?
C19 C20 Fe2 70.4(3) . . ?
C16 C20 Fe2 69.8(3) . . ?
C19 C20 H20A 126.1 . . ?
C16 C20 H20A 126.1 . . ?
Fe2 C20 H20A 126.1 . . ?
O2 C21 O3 121.6(7) . . ?
O2 C21 C16 128.4(14) . . ?
O3 C21 C16 109.9(12) . . ?
O3 C22 H22A 109.5 . . ?
O3 C22 H22B 109.5 . . ?
H22A C22 H22B 109.5 . . ?
O3 C22 H22C 109.5 . . ?
H22A C22 H22C 109.5 . . ?
H22B C22 H22C 109.5 . . ?
C21 O3 C22 114.4(9) . . ?
O2A C21A C16 127.0(14) . . ?
O2A C21A O3A 121.5(7) . . ?
C16 C21A O3A 111.5(11) . . ?
O3A C22A H22D 109.5 . . ?
O3A C22A H22E 109.5 . . ?
H22D C22A H22E 109.5 . . ?
O3A C22A H22F 109.5 . . ?
H22D C22A H22F 109.5 . . ?
H22E C22A H22F 109.5 . . ?
C21A O3A C22A 114.3(8) . . ?
C23 N1 C1 126.0(4) . . ?
C23 N1 H1 117.0 . . ?
C1 N1 H1 117.0 . . ?
O1 C23 N2 123.2(5) . . ?
O1 C23 N1 122.8(5) . . ?
N2 C23 N1 114.0(4) . . ?
C23 N2 C101 123.1(4) . . ?
C23 N2 H2 118.5 . . ?
C101 N2 H2 118.5 . . ?
C101 Fe3 C110 106.8(2) . . ?
C101 Fe3 C102 40.93(19) . . ?
C110 Fe3 C102 121.9(2) . . ?
C101 Fe3 C103 69.0(2) . . ?
C110 Fe3 C103 157.65(19) . . ?
C102 Fe3 C103 40.73(19) . . ?
C101 Fe3 C108 157.71(19) . . ?
C110 Fe3 C108 68.2(2) . . ?
C102 Fe3 C108 160.3(2) . . ?
C103 Fe3 C108 124.0(2) . . ?
C101 Fe3 C104 68.9(2) . . ?
C110 Fe3 C104 160.2(2) . . ?
C102 Fe3 C104 68.4(2) . . ?
C103 Fe3 C104 40.62(19) . . ?
C108 Fe3 C104 108.1(2) . . ?
C101 Fe3 C105 41.26(18) . . ?
C110 Fe3 C105 123.7(2) . . ?
C102 Fe3 C105 68.6(2) . . ?
C103 Fe3 C105 68.5(2) . . ?
C108 Fe3 C105 122.13(19) . . ?
C104 Fe3 C105 40.50(19) . . ?
C101 Fe3 C106 123.1(2) . . ?
C110 Fe3 C106 41.04(19) . . ?
C102 Fe3 C106 107.11(19) . . ?
C103 Fe3 C106 121.6(2) . . ?
C108 Fe3 C106 68.33(18) . . ?
C104 Fe3 C106 157.5(2) . . ?
C105 Fe3 C106 160.4(2) . . ?
C101 Fe3 C107 159.59(19) . . ?
C110 Fe3 C107 68.2(2) . . ?
C102 Fe3 C107 123.5(2) . . ?
C103 Fe3 C107 107.6(2) . . ?
C108 Fe3 C107 40.72(17) . . ?
C104 Fe3 C107 122.5(2) . . ?
C105 Fe3 C107 157.94(19) . . ?
C106 Fe3 C107 40.29(18) . . ?
C101 Fe3 C109 121.8(2) . . ?
C110 Fe3 C109 40.68(17) . . ?
C102 Fe3 C109 157.8(2) . . ?
C103 Fe3 C109 160.2(2) . . ?
C108 Fe3 C109 40.32(18) . . ?
C104 Fe3 C109 123.9(2) . . ?
C105 Fe3 C109 107.6(2) . . ?
C106 Fe3 C109 68.66(19) . . ?
C107 Fe3 C109 68.22(19) . . ?
C102 C101 N2 128.4(4) . . ?
C102 C101 C105 107.9(5) . . ?
N2 C101 C105 123.3(4) . . ?
C102 C101 Fe3 70.4(3) . . ?
N2 C101 Fe3 130.1(3) . . ?
C105 C101 Fe3 70.6(3) . . ?
C101 C102 C103 108.3(4) . . ?
C101 C102 Fe3 68.7(3) . . ?
C103 C102 Fe3 69.9(3) . . ?
C101 C102 H10B 125.9 . . ?
C103 C102 H10B 125.9 . . ?
Fe3 C102 H10B 125.9 . . ?
C104 C103 C102 107.8(5) . . ?
C104 C103 Fe3 69.8(3) . . ?
C102 C103 Fe3 69.4(3) . . ?
C104 C103 H10C 126.1 . . ?
C102 C103 H10C 126.1 . . ?
Fe3 C103 H10C 126.1 . . ?
C105 C104 C103 108.4(4) . . ?
C105 C104 Fe3 69.8(3) . . ?
C103 C104 Fe3 69.6(3) . . ?
C105 C104 H10D 125.8 . . ?
C103 C104 H10D 125.8 . . ?
Fe3 C104 H10D 125.8 . . ?
C104 C105 C101 107.6(5) . . ?
C104 C105 Fe3 69.7(3) . . ?
C101 C105 Fe3 68.2(3) . . ?
C104 C105 H10E 126.2 . . ?
C101 C105 H10E 126.2 . . ?
Fe3 C105 H10E 126.2 . . ?
C107 C106 C110 107.3(4) . . ?
C107 C106 C111 126.9(4) . . ?
C110 C106 C111 125.8(4) . . ?
C107 C106 Fe3 70.0(3) . . ?
C110 C106 Fe3 68.8(3) . . ?
C111 C106 Fe3 125.2(3) . . ?
C106 C107 C108 108.1(4) . . ?
C106 C107 Fe3 69.7(3) . . ?
C108 C107 Fe3 69.2(3) . . ?
C106 C107 H10F 125.9 . . ?
C108 C107 H10F 125.9 . . ?
Fe3 C107 H10F 125.9 . . ?
C109 C108 C107 108.6(4) . . ?
C109 C108 Fe3 70.3(3) . . ?
C107 C108 Fe3 70.1(3) . . ?
C109 C108 H10G 125.7 . . ?
C107 C108 H10G 125.7 . . ?
Fe3 C108 H10G 125.7 . . ?
C108 C109 C110 107.4(4) . . ?
C108 C109 Fe3 69.4(3) . . ?
C110 C109 Fe3 68.8(3) . . ?
C108 C109 H10H 126.3 . . ?
C110 C109 H10H 126.3 . . ?
Fe3 C109 H10H 126.3 . . ?
C109 C110 C106 108.6(4) . . ?
C109 C110 Fe3 70.5(3) . . ?
C106 C110 Fe3 70.2(3) . . ?
C109 C110 H11A 125.7 . . ?
C106 C110 H11A 125.7 . . ?
Fe3 C110 H11A 125.7 . . ?
C117 Fe4 C113 121.8(2) . . ?
C117 Fe4 C114 157.0(2) . . ?
C113 Fe4 C114 40.5(2) . . ?
C117 Fe4 C118 40.5(2) . . ?
C113 Fe4 C118 106.2(2) . . ?
C114 Fe4 C118 120.9(2) . . ?
C117 Fe4 C115 160.8(2) . . ?
C113 Fe4 C115 68.5(2) . . ?
C114 Fe4 C115 41.01(18) . . ?
C118 Fe4 C115 157.5(2) . . ?
C117 Fe4 C112 107.9(2) . . ?
C113 Fe4 C112 40.57(18) . . ?
C114 Fe4 C112 68.3(2) . . ?
C118 Fe4 C112 122.6(2) . . ?
C115 Fe4 C112 68.5(2) . . ?
C117 Fe4 C120 68.9(2) . . ?
C113 Fe4 C120 157.2(2) . . ?
C114 Fe4 C120 122.1(2) . . ?
C118 Fe4 C120 67.9(2) . . ?
C115 Fe4 C120 108.1(2) . . ?
C112 Fe4 C120 161.1(2) . . ?
C117 Fe4 C116 41.5(2) . . ?
C113 Fe4 C116 159.9(2) . . ?
C114 Fe4 C116 159.1(2) . . ?
C118 Fe4 C116 68.3(2) . . ?
C115 Fe4 C116 124.0(2) . . ?
C112 Fe4 C116 124.8(2) . . ?
C120 Fe4 C116 40.5(2) . . ?
C117 Fe4 C119 68.3(2) . . ?
C113 Fe4 C119 121.2(2) . . ?
C114 Fe4 C119 106.1(2) . . ?
C118 Fe4 C119 40.2(2) . . ?
C115 Fe4 C119 122.5(2) . . ?
C112 Fe4 C119 157.5(2) . . ?
C120 Fe4 C119 40.2(2) . . ?
C116 Fe4 C119 67.9(2) . . ?
C117 Fe4 C111 124.4(2) . . ?
C113 Fe4 C111 68.37(19) . . ?
C114 Fe4 C111 68.51(19) . . ?
C118 Fe4 C111 159.7(2) . . ?
C115 Fe4 C111 40.57(18) . . ?
C112 Fe4 C111 40.74(18) . . ?
C120 Fe4 C111 124.7(2) . . ?
C116 Fe4 C111 109.69(19) . . ?
C119 Fe4 C111 159.5(2) . . ?
C115 C111 C112 107.3(4) . . ?
C115 C111 C106 126.8(4) . . ?
C112 C111 C106 125.9(5) . . ?
C115 C111 Fe4 68.8(3) . . ?
C112 C111 Fe4 68.9(3) . . ?
C106 C111 Fe4 126.9(3) . . ?
C113 C112 C111 108.0(5) . . ?
C113 C112 Fe4 69.0(3) . . ?
C111 C112 Fe4 70.4(3) . . ?
C113 C112 H11B 126.0 . . ?
C111 C112 H11B 126.0 . . ?
Fe4 C112 H11B 126.0 . . ?
C114 C113 C112 108.7(5) . . ?
C114 C113 Fe4 69.8(3) . . ?
C112 C113 Fe4 70.4(3) . . ?
C114 C113 H11C 125.6 . . ?
C112 C113 H11C 125.6 . . ?
Fe4 C113 H11C 125.6 . . ?
C113 C114 C115 108.0(5) . . ?
C113 C114 Fe4 69.7(3) . . ?
C115 C114 Fe4 69.9(3) . . ?
C113 C114 H11D 126.0 . . ?
C115 C114 H11D 126.0 . . ?
Fe4 C114 H11D 126.0 . . ?
C111 C115 C114 108.0(5) . . ?
C111 C115 Fe4 70.6(3) . . ?
C114 C115 Fe4 69.1(3) . . ?
C111 C115 H11E 126.0 . . ?
C114 C115 H11E 126.0 . . ?
Fe4 C115 H11E 126.0 . . ?
C120 C116 C117 107.3(5) . . ?
C120 C116 C121 119.1(6) . . ?
C117 C116 C121 133.5(6) . . ?
C120 C116 C021 137.1(8) . . ?
C117 C116 C021 115.5(8) . . ?
C121 C116 C021 18.0(8) . . ?
C120 C116 Fe4 69.7(3) . . ?
C117 C116 Fe4 68.5(3) . . ?
C121 C116 Fe4 124.6(5) . . ?
C021 C116 Fe4 123.4(8) . . ?
C118 C117 C116 107.1(5) . . ?
C118 C117 Fe4 70.1(3) . . ?
C116 C117 Fe4 70.1(3) . . ?
C118 C117 H11F 126.4 . . ?
C116 C117 H11F 126.4 . . ?
Fe4 C117 H11F 126.4 . . ?
C119 C118 C117 109.1(5) . . ?
C119 C118 Fe4 70.7(3) . . ?
C117 C118 Fe4 69.3(3) . . ?
C119 C118 H11G 125.4 . . ?
C117 C118 H11G 125.4 . . ?
Fe4 C118 H11G 125.4 . . ?
C118 C119 C120 108.1(5) . . ?
C118 C119 Fe4 69.1(3) . . ?
C120 C119 Fe4 69.5(3) . . ?
C118 C119 H11H 125.9 . . ?
C120 C119 H11H 125.9 . . ?
Fe4 C119 H11H 125.9 . . ?
C119 C120 C116 108.3(5) . . ?
C119 C120 Fe4 70.3(3) . . ?
C116 C120 Fe4 69.7(3) . . ?
C119 C120 H12B 125.9 . . ?
C116 C120 H12B 125.9 . . ?
Fe4 C120 H12B 125.9 . . ?
O102 C121 O103 125.1(8) . . ?
O102 C121 C116 124.9(8) . . ?
O103 C121 C116 110.1(7) . . ?
O103 C122 H12C 109.5 . . ?
O103 C122 H12D 109.5 . . ?
H12C C122 H12D 109.5 . . ?
O103 C122 H12E 109.5 . . ?
H12C C122 H12E 109.5 . . ?
H12D C122 H12E 109.5 . . ?
C121 O103 C122 116.4(8) . . ?
O002 C021 O003 131.5(18) . . ?
O002 C021 C116 123.4(15) . . ?
O003 C021 C116 104.9(13) . . ?
O003 C022 H02A 109.5 . . ?
O003 C022 H02B 109.5 . . ?
H02A C022 H02B 109.5 . . ?
O003 C022 H02C 109.5 . . ?
H02A C022 H02C 109.5 . . ?
H02B C022 H02C 109.5 . . ?
C021 O003 C022 117.2(15) . . ?

loop_
_geom_bond_atom_site_label_1
_geom_bond_atom_site_label_2
_geom_bond_distance
_geom_bond_site_symmetry_2
_geom_bond_publ_flag
Fe1 C3 2.029(5) . ?
Fe1 C4 2.033(5) . ?
Fe1 C8 2.037(5) . ?
Fe1 C7 2.046(5) . ?
Fe1 C10 2.047(5) . ?
Fe1 C9 2.050(5) . ?
Fe1 C2 2.052(5) . ?
Fe1 C5 2.054(5) . ?
Fe1 C6 2.079(5) . ?
Fe1 C1 2.081(5) . ?
C1 N1 1.406(6) . ?
C1 C5 1.421(7) . ?
C1 C2 1.425(7) . ?
C2 C3 1.424(7) . ?
C2 H2A 1.0000 . ?
C3 C4 1.405(7) . ?
C3 H3A 1.0000 . ?
C4 C5 1.432(7) . ?
C4 H4A 1.0000 . ?
C5 H5A 1.0000 . ?
C6 C7 1.421(7) . ?
C6 C10 1.449(7) . ?
C6 C11 1.456(6) . ?
C7 C8 1.420(7) . ?
C7 H7A 1.0000 . ?
C8 C9 1.384(8) . ?
C8 H8A 1.0000 . ?
C9 C10 1.429(7) . ?
C9 H9A 1.0000 . ?
C10 H10A 1.0000 . ?
Fe2 C13 2.026(5) . ?
Fe2 C20 2.042(5) . ?
Fe2 C12 2.044(4) . ?
Fe2 C17 2.044(5) . ?
Fe2 C15 2.046(5) . ?
Fe2 C14 2.049(5) . ?
Fe2 C16 2.051(5) . ?
Fe2 C18 2.059(5) . ?
Fe2 C19 2.059(5) . ?
Fe2 C11 2.072(4) . ?
C11 C12 1.418(7) . ?
C11 C15 1.438(7) . ?
C12 C13 1.418(6) . ?
C12 H12A 1.0000 . ?
C13 C14 1.404(7) . ?
C13 H13A 1.0000 . ?
C14 C15 1.405(7) . ?
C14 H14A 1.0000 . ?
C15 H15A 1.0000 . ?
C16 C21A 1.368(10) . ?
C16 C17 1.429(7) . ?
C16 C20 1.439(7) . ?
C16 C21 1.545(12) . ?
C17 C18 1.421(7) . ?
C17 H17A 1.0000 . ?
C18 C19 1.427(8) . ?
C18 H18A 1.0000 . ?
C19 C20 1.422(7) . ?
C19 H19A 1.0000 . ?
C20 H20A 1.0000 . ?
C21 O2 1.173(17) . ?
C21 O3 1.389(19) . ?
C22 O3 1.512(13) . ?
C22 H22A 0.9800 . ?
C22 H22B 0.9800 . ?
C22 H22C 0.9800 . ?
C21A O2A 1.173(17) . ?
C21A O3A 1.390(19) . ?
C22A O3A 1.512(13) . ?
C22A H22D 0.9800 . ?
C22A H22E 0.9800 . ?
C22A H22F 0.9800 . ?
N1 C23 1.374(6) . ?
N1 H1 0.8800 . ?
C23 O1 1.226(6) . ?
C23 N2 1.364(6) . ?
N2 C101 1.423(6) . ?
N2 H2 0.8800 . ?
Fe3 C101 2.014(5) . ?
Fe3 C110 2.034(5) . ?
Fe3 C102 2.037(5) . ?
Fe3 C103 2.042(5) . ?
Fe3 C108 2.045(5) . ?
Fe3 C104 2.046(5) . ?
Fe3 C105 2.046(5) . ?
Fe3 C106 2.052(5) . ?
Fe3 C107 2.056(5) . ?
Fe3 C109 2.057(5) . ?
C101 C102 1.416(7) . ?
C101 C105 1.431(6) . ?
C102 C103 1.419(7) . ?
C102 H10B 1.0000 . ?
C103 C104 1.419(7) . ?
C103 H10C 1.0000 . ?
C104 C105 1.416(7) . ?
C104 H10D 1.0000 . ?
C105 H10E 1.0000 . ?
C106 C107 1.414(6) . ?
C106 C110 1.432(7) . ?
C106 C111 1.480(6) . ?
C107 C108 1.427(6) . ?
C107 H10F 1.0000 . ?
C108 C109 1.414(6) . ?
C108 H10G 1.0000 . ?
C109 C110 1.422(6) . ?
C109 H10H 1.0000 . ?
C110 H11A 1.0000 . ?
Fe4 C117 2.029(5) . ?
Fe4 C113 2.032(5) . ?
Fe4 C114 2.034(5) . ?
Fe4 C118 2.039(5) . ?
Fe4 C115 2.044(5) . ?
Fe4 C112 2.049(5) . ?
Fe4 C120 2.050(6) . ?
Fe4 C116 2.050(5) . ?
Fe4 C119 2.060(6) . ?
Fe4 C111 2.069(4) . ?
C111 C115 1.426(7) . ?
C111 C112 1.433(7) . ?
C112 C113 1.415(6) . ?
C112 H11B 1.0000 . ?
C113 C114 1.408(7) . ?
C113 H11C 1.0000 . ?
C114 C115 1.428(6) . ?
C114 H11D 1.0000 . ?
C115 H11E 1.0000 . ?
C116 C120 1.421(7) . ?
C116 C117 1.444(7) . ?
C116 C121 1.451(9) . ?
C116 C021 1.597(19) . ?
C117 C118 1.409(7) . ?
C117 H11F 1.0000 . ?
C118 C119 1.408(8) . ?
C118 H11G 1.0000 . ?
C119 C120 1.412(7) . ?
C119 H11H 1.0000 . ?
C120 H12B 1.0000 . ?
C121 O102 1.212(12) . ?
C121 O103 1.360(13) . ?
C122 O103 1.453(10) . ?
C122 H12C 0.9800 . ?
C122 H12D 0.9800 . ?
C122 H12E 0.9800 . ?
C021 O002 1.209(18) . ?
C021 O003 1.342(17) . ?
C022 O003 1.475(16) . ?
C022 H02A 0.9800 . ?
C022 H02B 0.9800 . ?
C022 H02C 0.9800 . ?

loop_
_geom_hbond_atom_site_label_D
_geom_hbond_atom_site_label_H
_geom_hbond_atom_site_label_A
_geom_hbond_distance_DH
_geom_hbond_distance_HA
_geom_hbond_distance_DA
_geom_hbond_angle_DHA
_geom_hbond_site_symmetry_A
N2 H2 O1 0.88 2.04 2.916(5) 174.7 2_566

loop_
_geom_torsion_atom_site_label_1
_geom_torsion_atom_site_label_2
_geom_torsion_atom_site_label_3
_geom_torsion_atom_site_label_4
_geom_torsion
_geom_torsion_site_symmetry_1
_geom_torsion_site_symmetry_2
_geom_torsion_site_symmetry_3
_geom_torsion_site_symmetry_4
_geom_torsion_publ_flag
C3 Fe1 C1 N1 163.5(5) . . . . ?
C4 Fe1 C1 N1 -152.7(5) . . . . ?
C8 Fe1 C1 N1 88.3(9) . . . . ?
C7 Fe1 C1 N1 52.7(5) . . . . ?
C10 Fe1 C1 N1 -32.4(5) . . . . ?
C9 Fe1 C1 N1 -68.6(7) . . . . ?
C2 Fe1 C1 N1 125.1(6) . . . . ?
C5 Fe1 C1 N1 -114.3(6) . . . . ?
C6 Fe1 C1 N1 11.3(5) . . . . ?
C3 Fe1 C1 C5 -82.2(3) . . . . ?
C4 Fe1 C1 C5 -38.4(3) . . . . ?
C8 Fe1 C1 C5 -157.4(7) . . . . ?
C7 Fe1 C1 C5 167.0(3) . . . . ?
C10 Fe1 C1 C5 81.9(3) . . . . ?
C9 Fe1 C1 C5 45.8(6) . . . . ?
C2 Fe1 C1 C5 -120.5(4) . . . . ?
C6 Fe1 C1 C5 125.6(3) . . . . ?
C3 Fe1 C1 C2 38.3(3) . . . . ?
C4 Fe1 C1 C2 82.1(3) . . . . ?
C8 Fe1 C1 C2 -36.8(8) . . . . ?
C7 Fe1 C1 C2 -72.4(4) . . . . ?
C10 Fe1 C1 C2 -157.5(3) . . . . ?
C9 Fe1 C1 C2 166.3(4) . . . . ?
C5 Fe1 C1 C2 120.5(4) . . . . ?
C6 Fe1 C1 C2 -113.9(3) . . . . ?
N1 C1 C2 C3 177.5(4) . . . . ?
C5 C1 C2 C3 -1.5(5) . . . . ?
Fe1 C1 C2 C3 -59.2(3) . . . . ?
N1 C1 C2 Fe1 -123.3(5) . . . . ?
C5 C1 C2 Fe1 57.7(3) . . . . ?
C4 Fe1 C2 C3 37.4(3) . . . . ?
C8 Fe1 C2 C3 -73.7(4) . . . . ?
C7 Fe1 C2 C3 -114.8(3) . . . . ?
C10 Fe1 C2 C3 169.6(5) . . . . ?
C9 Fe1 C2 C3 -43.4(8) . . . . ?
C5 Fe1 C2 C3 81.7(3) . . . . ?
C6 Fe1 C2 C3 -156.9(3) . . . . ?
C1 Fe1 C2 C3 118.4(4) . . . . ?
C3 Fe1 C2 C1 -118.4(4) . . . . ?
C4 Fe1 C2 C1 -81.1(3) . . . . ?
C8 Fe1 C2 C1 167.9(3) . . . . ?
C7 Fe1 C2 C1 126.8(3) . . . . ?
C10 Fe1 C2 C1 51.1(6) . . . . ?
C9 Fe1 C2 C1 -161.8(6) . . . . ?
C5 Fe1 C2 C1 -36.8(3) . . . . ?
C6 Fe1 C2 C1 84.6(3) . . . . ?
C1 C2 C3 C4 0.9(5) . . . . ?
Fe1 C2 C3 C4 -59.7(3) . . . . ?
C1 C2 C3 Fe1 60.6(3) . . . . ?
C8 Fe1 C3 C4 -115.1(3) . . . . ?
C7 Fe1 C3 C4 -157.6(3) . . . . ?
C10 Fe1 C3 C4 -45.5(9) . . . . ?
C9 Fe1 C3 C4 -75.4(4) . . . . ?
C2 Fe1 C3 C4 119.5(4) . . . . ?
C5 Fe1 C3 C4 38.2(3) . . . . ?
C6 Fe1 C3 C4 170.0(4) . . . . ?
C1 Fe1 C3 C4 81.6(3) . . . . ?
C4 Fe1 C3 C2 -119.5(4) . . . . ?
C8 Fe1 C3 C2 125.4(3) . . . . ?
C7 Fe1 C3 C2 82.9(4) . . . . ?
C10 Fe1 C3 C2 -165.0(7) . . . . ?
C9 Fe1 C3 C2 165.1(3) . . . . ?
C5 Fe1 C3 C2 -81.3(3) . . . . ?
C6 Fe1 C3 C2 50.5(6) . . . . ?
C1 Fe1 C3 C2 -37.9(3) . . . . ?
C2 C3 C4 C5 0.0(5) . . . . ?
Fe1 C3 C4 C5 -60.0(3) . . . . ?
C2 C3 C4 Fe1 60.0(3) . . . . ?
C8 Fe1 C4 C3 82.2(4) . . . . ?
C7 Fe1 C4 C3 48.3(6) . . . . ?
C10 Fe1 C4 C3 165.0(3) . . . . ?
C9 Fe1 C4 C3 123.8(3) . . . . ?
C2 Fe1 C4 C3 -37.7(3) . . . . ?
C5 Fe1 C4 C3 -118.9(4) . . . . ?
C6 Fe1 C4 C3 -163.1(7) . . . . ?
C1 Fe1 C4 C3 -81.2(3) . . . . ?
C3 Fe1 C4 C5 118.9(4) . . . . ?
C8 Fe1 C4 C5 -158.9(3) . . . . ?
C7 Fe1 C4 C5 167.2(4) . . . . ?
C10 Fe1 C4 C5 -76.2(4) . . . . ?
C9 Fe1 C4 C5 -117.4(3) . . . . ?
C2 Fe1 C4 C5 81.2(3) . . . . ?
C6 Fe1 C4 C5 -44.2(9) . . . . ?
C1 Fe1 C4 C5 37.6(3) . . . . ?
N1 C1 C5 C4 -177.7(4) . . . . ?
C2 C1 C5 C4 1.5(5) . . . . ?
Fe1 C1 C5 C4 59.1(3) . . . . ?
N1 C1 C5 Fe1 123.2(4) . . . . ?
C2 C1 C5 Fe1 -57.7(3) . . . . ?
C3 C4 C5 C1 -0.9(5) . . . . ?
Fe1 C4 C5 C1 -60.5(3) . . . . ?
C3 C4 C5 Fe1 59.6(3) . . . . ?
C3 Fe1 C5 C1 81.0(3) . . . . ?
C4 Fe1 C5 C1 118.6(4) . . . . ?
C8 Fe1 C5 C1 165.3(5) . . . . ?
C7 Fe1 C5 C1 -40.4(9) . . . . ?
C10 Fe1 C5 C1 -116.9(3) . . . . ?
C9 Fe1 C5 C1 -160.2(3) . . . . ?
C2 Fe1 C5 C1 36.9(3) . . . . ?
C6 Fe1 C5 C1 -74.7(4) . . . . ?
C3 Fe1 C5 C4 -37.7(3) . . . . ?
C8 Fe1 C5 C4 46.7(6) . . . . ?
C7 Fe1 C5 C4 -159.1(7) . . . . ?
C10 Fe1 C5 C4 124.4(3) . . . . ?
C9 Fe1 C5 C4 81.2(4) . . . . ?
C2 Fe1 C5 C4 -81.8(3) . . . . ?
C6 Fe1 C5 C4 166.7(3) . . . . ?
C1 Fe1 C5 C4 -118.6(4) . . . . ?
C3 Fe1 C6 C7 46.4(6) . . . . ?
C4 Fe1 C6 C7 -158.9(7) . . . . ?
C8 Fe1 C6 C7 -37.8(3) . . . . ?
C10 Fe1 C6 C7 -118.6(4) . . . . ?
C9 Fe1 C6 C7 -80.5(3) . . . . ?
C2 Fe1 C6 C7 81.9(4) . . . . ?
C5 Fe1 C6 C7 166.0(3) . . . . ?
C1 Fe1 C6 C7 124.8(3) . . . . ?
C3 Fe1 C6 C10 165.0(4) . . . . ?
C4 Fe1 C6 C10 -40.3(9) . . . . ?
C8 Fe1 C6 C10 80.8(3) . . . . ?
C7 Fe1 C6 C10 118.6(4) . . . . ?
C9 Fe1 C6 C10 38.1(3) . . . . ?
C2 Fe1 C6 C10 -159.5(3) . . . . ?
C5 Fe1 C6 C10 -75.3(4) . . . . ?
C1 Fe1 C6 C10 -116.5(3) . . . . ?
C3 Fe1 C6 C11 -72.9(7) . . . . ?
C4 Fe1 C6 C11 81.8(9) . . . . ?
C8 Fe1 C6 C11 -157.1(5) . . . . ?
C7 Fe1 C6 C11 -119.3(6) . . . . ?
C10 Fe1 C6 C11 122.1(6) . . . . ?
C9 Fe1 C6 C11 160.2(5) . . . . ?
C2 Fe1 C6 C11 -37.4(5) . . . . ?
C5 Fe1 C6 C11 46.7(5) . . . . ?
C1 Fe1 C6 C11 5.5(5) . . . . ?
C10 C6 C7 C8 1.3(5) . . . . ?
C11 C6 C7 C8 -179.7(4) . . . . ?
Fe1 C6 C7 C8 59.4(3) . . . . ?
C10 C6 C7 Fe1 -58.1(3) . . . . ?
C11 C6 C7 Fe1 120.9(5) . . . . ?
C3 Fe1 C7 C8 82.2(4) . . . . ?
C4 Fe1 C7 C8 48.5(6) . . . . ?
C10 Fe1 C7 C8 -80.9(4) . . . . ?
C9 Fe1 C7 C8 -36.7(3) . . . . ?
C2 Fe1 C7 C8 125.0(3) . . . . ?
C5 Fe1 C7 C8 -163.2(7) . . . . ?
C6 Fe1 C7 C8 -119.3(5) . . . . ?
C1 Fe1 C7 C8 165.3(3) . . . . ?
C3 Fe1 C7 C6 -158.5(3) . . . . ?
C4 Fe1 C7 C6 167.7(4) . . . . ?
C8 Fe1 C7 C6 119.3(5) . . . . ?
C10 Fe1 C7 C6 38.4(3) . . . . ?
C9 Fe1 C7 C6 82.6(3) . . . . ?
C2 Fe1 C7 C6 -115.7(3) . . . . ?
C5 Fe1 C7 C6 -43.9(9) . . . . ?
C1 Fe1 C7 C6 -75.4(4) . . . . ?
C6 C7 C8 C9 -0.4(6) . . . . ?
Fe1 C7 C8 C9 60.1(4) . . . . ?
C6 C7 C8 Fe1 -60.5(3) . . . . ?
C3 Fe1 C8 C9 124.9(3) . . . . ?
C4 Fe1 C8 C9 82.7(4) . . . . ?
C7 Fe1 C8 C9 -119.8(5) . . . . ?
C10 Fe1 C8 C9 -37.9(3) . . . . ?
C2 Fe1 C8 C9 165.9(3) . . . . ?
C5 Fe1 C8 C9 49.5(6) . . . . ?
C6 Fe1 C8 C9 -82.4(3) . . . . ?
C1 Fe1 C8 C9 -165.5(6) . . . . ?
C3 Fe1 C8 C7 -115.3(3) . . . . ?
C4 Fe1 C8 C7 -157.5(3) . . . . ?
C10 Fe1 C8 C7 81.9(3) . . . . ?
C9 Fe1 C8 C7 119.8(5) . . . . ?
C2 Fe1 C8 C7 -74.3(4) . . . . ?
C5 Fe1 C8 C7 169.3(4) . . . . ?
C6 Fe1 C8 C7 37.4(3) . . . . ?
C1 Fe1 C8 C7 -45.7(9) . . . . ?
C7 C8 C9 C10 -0.6(6) . . . . ?
Fe1 C8 C9 C10 59.0(3) . . . . ?
C7 C8 C9 Fe1 -59.7(4) . . . . ?
C3 Fe1 C9 C8 -73.3(4) . . . . ?
C4 Fe1 C9 C8 -114.5(3) . . . . ?
C7 Fe1 C9 C8 37.7(3) . . . . ?
C10 Fe1 C9 C8 119.6(5) . . . . ?
C2 Fe1 C9 C8 -40.0(8) . . . . ?
C5 Fe1 C9 C8 -157.4(3) . . . . ?
C6 Fe1 C9 C8 81.2(3) . . . . ?
C1 Fe1 C9 C8 169.9(4) . . . . ?
C3 Fe1 C9 C10 167.1(3) . . . . ?
C4 Fe1 C9 C10 125.9(3) . . . . ?
C8 Fe1 C9 C10 -119.6(5) . . . . ?
C7 Fe1 C9 C10 -81.9(3) . . . . ?
C2 Fe1 C9 C10 -159.6(6) . . . . ?
C5 Fe1 C9 C10 83.0(3) . . . . ?
C6 Fe1 C9 C10 -38.4(3) . . . . ?
C1 Fe1 C9 C10 50.3(6) . . . . ?
C8 C9 C10 C6 1.4(5) . . . . ?
Fe1 C9 C10 C6 60.6(3) . . . . ?
C8 C9 C10 Fe1 -59.2(4) . . . . ?
C7 C6 C10 C9 -1.7(5) . . . . ?
C11 C6 C10 C9 179.4(4) . . . . ?
Fe1 C6 C10 C9 -60.0(3) . . . . ?
C7 C6 C10 Fe1 58.3(3) . . . . ?
C11 C6 C10 Fe1 -120.6(5) . . . . ?
C3 Fe1 C10 C9 -38.6(9) . . . . ?
C4 Fe1 C10 C9 -73.8(4) . . . . ?
C8 Fe1 C10 C9 36.7(3) . . . . ?
C7 Fe1 C10 C9 80.8(3) . . . . ?
C2 Fe1 C10 C9 165.2(5) . . . . ?
C5 Fe1 C10 C9 -116.1(3) . . . . ?
C6 Fe1 C10 C9 118.5(4) . . . . ?
C1 Fe1 C10 C9 -158.6(3) . . . . ?
C3 Fe1 C10 C6 -157.1(7) . . . . ?
C4 Fe1 C10 C6 167.8(3) . . . . ?
C8 Fe1 C10 C6 -81.7(3) . . . . ?
C7 Fe1 C10 C6 -37.7(3) . . . . ?
C9 Fe1 C10 C6 -118.5(4) . . . . ?
C2 Fe1 C10 C6 46.7(6) . . . . ?
C5 Fe1 C10 C6 125.4(3) . . . . ?
C1 Fe1 C10 C6 83.0(3) . . . . ?
C7 C6 C11 C12 -171.2(5) . . . . ?
C10 C6 C11 C12 7.6(8) . . . . ?
Fe1 C6 C11 C12 -82.5(6) . . . . ?
C7 C6 C11 C15 10.1(7) . . . . ?
C10 C6 C11 C15 -171.1(5) . . . . ?
Fe1 C6 C11 C15 98.9(5) . . . . ?
C7 C6 C11 Fe2 98.3(6) . . . . ?
C10 C6 C11 Fe2 -82.9(6) . . . . ?
Fe1 C6 C11 Fe2 -173.0(3) . . . . ?
C13 Fe2 C11 C12 38.0(3) . . . . ?
C20 Fe2 C11 C12 -160.9(3) . . . . ?
C17 Fe2 C11 C12 -75.2(4) . . . . ?
C15 Fe2 C11 C12 118.8(4) . . . . ?
C14 Fe2 C11 C12 81.6(3) . . . . ?
C16 Fe2 C11 C12 -117.4(3) . . . . ?
C18 Fe2 C11 C12 -39.0(8) . . . . ?
C19 Fe2 C11 C12 163.5(5) . . . . ?
C13 Fe2 C11 C15 -80.8(3) . . . . ?
C20 Fe2 C11 C15 80.2(4) . . . . ?
C12 Fe2 C11 C15 -118.8(4) . . . . ?
C17 Fe2 C11 C15 166.0(3) . . . . ?
C14 Fe2 C11 C15 -37.2(3) . . . . ?
C16 Fe2 C11 C15 123.7(3) . . . . ?
C18 Fe2 C11 C15 -157.8(7) . . . . ?
C19 Fe2 C11 C15 44.7(7) . . . . ?
C13 Fe2 C11 C6 160.5(5) . . . . ?
C20 Fe2 C11 C6 -38.5(5) . . . . ?
C12 Fe2 C11 C6 122.4(6) . . . . ?
C17 Fe2 C11 C6 47.2(5) . . . . ?
C15 Fe2 C11 C6 -118.8(6) . . . . ?
C14 Fe2 C11 C6 -156.0(5) . . . . ?
C16 Fe2 C11 C6 5.0(5) . . . . ?
C18 Fe2 C11 C6 83.4(8) . . . . ?
C19 Fe2 C11 C6 -74.1(8) . . . . ?
C15 C11 C12 C13 -0.9(5) . . . . ?
C6 C11 C12 C13 -179.7(4) . . . . ?
Fe2 C11 C12 C13 -59.2(3) . . . . ?
C15 C11 C12 Fe2 58.3(3) . . . . ?
C6 C11 C12 Fe2 -120.5(5) . . . . ?
C20 Fe2 C12 C13 164.6(5) . . . . ?
C17 Fe2 C12 C13 -116.6(3) . . . . ?
C15 Fe2 C12 C13 80.7(3) . . . . ?
C14 Fe2 C12 C13 37.4(3) . . . . ?
C16 Fe2 C12 C13 -159.5(3) . . . . ?
C18 Fe2 C12 C13 -74.7(4) . . . . ?
C19 Fe2 C12 C13 -40.6(8) . . . . ?
C11 Fe2 C12 C13 118.9(4) . . . . ?
C13 Fe2 C12 C11 -118.9(4) . . . . ?
C20 Fe2 C12 C11 45.7(7) . . . . ?
C17 Fe2 C12 C11 124.5(3) . . . . ?
C15 Fe2 C12 C11 -38.1(3) . . . . ?
C14 Fe2 C12 C11 -81.5(3) . . . . ?
C16 Fe2 C12 C11 81.6(3) . . . . ?
C18 Fe2 C12 C11 166.4(3) . . . . ?
C19 Fe2 C12 C11 -159.5(7) . . . . ?
C11 C12 C13 C14 0.0(5) . . . . ?
Fe2 C12 C13 C14 -60.4(3) . . . . ?
C11 C12 C13 Fe2 60.4(3) . . . . ?
C20 Fe2 C13 C14 -42.8(7) . . . . ?
C12 Fe2 C13 C14 119.4(4) . . . . ?
C17 Fe2 C13 C14 -158.4(3) . . . . ?
C15 Fe2 C13 C14 37.5(3) . . . . ?
C16 Fe2 C13 C14 168.4(5) . . . . ?
C18 Fe2 C13 C14 -116.5(3) . . . . ?
C19 Fe2 C13 C14 -75.3(4) . . . . ?
C11 Fe2 C13 C14 81.7(3) . . . . ?
C20 Fe2 C13 C12 -162.2(6) . . . . ?
C17 Fe2 C13 C12 82.2(4) . . . . ?
C15 Fe2 C13 C12 -81.9(3) . . . . ?
C14 Fe2 C13 C12 -119.4(4) . . . . ?
C16 Fe2 C13 C12 49.0(6) . . . . ?
C18 Fe2 C13 C12 124.1(3) . . . . ?
C19 Fe2 C13 C12 165.3(3) . . . . ?
C11 Fe2 C13 C12 -37.6(3) . . . . ?
C12 C13 C14 C15 0.8(5) . . . . ?
Fe2 C13 C14 C15 -59.3(3) . . . . ?
C12 C13 C14 Fe2 60.2(3) . . . . ?
C20 Fe2 C14 C13 164.0(3) . . . . ?
C12 Fe2 C14 C13 -37.8(3) . . . . ?
C17 Fe2 C14 C13 49.0(6) . . . . ?
C15 Fe2 C14 C13 -119.2(4) . . . . ?
C16 Fe2 C14 C13 -165.2(6) . . . . ?
C18 Fe2 C14 C13 80.9(3) . . . . ?
C19 Fe2 C14 C13 123.0(3) . . . . ?
C11 Fe2 C14 C13 -81.3(3) . . . . ?
C13 Fe2 C14 C15 119.2(4) . . . . ?
C20 Fe2 C14 C15 -76.8(4) . . . . ?
C12 Fe2 C14 C15 81.4(3) . . . . ?
C17 Fe2 C14 C15 168.2(4) . . . . ?
C16 Fe2 C14 C15 -46.0(8) . . . . ?
C18 Fe2 C14 C15 -159.9(3) . . . . ?
C19 Fe2 C14 C15 -117.8(3) . . . . ?
C11 Fe2 C14 C15 37.9(3) . . . . ?
C13 C14 C15 C11 -1.4(6) . . . . ?
Fe2 C14 C15 C11 -60.2(3) . . . . ?
C13 C14 C15 Fe2 58.8(3) . . . . ?
C12 C11 C15 C14 1.4(5) . . . . ?
C6 C11 C15 C14 -179.7(4) . . . . ?
Fe2 C11 C15 C14 59.8(3) . . . . ?
C12 C11 C15 Fe2 -58.5(3) . . . . ?
C6 C11 C15 Fe2 120.4(4) . . . . ?
C13 Fe2 C15 C14 -37.6(3) . . . . ?
C20 Fe2 C15 C14 122.1(3) . . . . ?
C12 Fe2 C15 C14 -81.8(3) . . . . ?
C17 Fe2 C15 C14 -162.6(7) . . . . ?
C16 Fe2 C15 C14 164.0(3) . . . . ?
C18 Fe2 C15 C14 44.7(7) . . . . ?
C19 Fe2 C15 C14 79.6(4) . . . . ?
C11 Fe2 C15 C14 -119.4(4) . . . . ?
C13 Fe2 C15 C11 81.8(3) . . . . ?
C20 Fe2 C15 C11 -118.5(3) . . . . ?
C12 Fe2 C15 C11 37.6(3) . . . . ?
C17 Fe2 C15 C11 -43.2(9) . . . . ?
C14 Fe2 C15 C11 119.4(4) . . . . ?
C16 Fe2 C15 C11 -76.6(4) . . . . ?
C18 Fe2 C15 C11 164.1(5) . . . . ?
C19 Fe2 C15 C11 -161.0(3) . . . . ?
C13 Fe2 C16 C21A -70.5(11) . . . . ?
C20 Fe2 C16 C21A 124.8(10) . . . . ?
C12 Fe2 C16 C21A -35.1(10) . . . . ?
C17 Fe2 C16 C21A -116.3(10) . . . . ?
C15 Fe2 C16 C21A 49.7(10) . . . . ?
C14 Fe2 C16 C21A 84.7(11) . . . . ?
C18 Fe2 C16 C21A -153.7(10) . . . . ?
C19 Fe2 C16 C21A 162.6(10) . . . . ?
C11 Fe2 C16 C21A 7.5(10) . . . . ?
C13 Fe2 C16 C17 45.8(6) . . . . ?
C20 Fe2 C16 C17 -118.9(4) . . . . ?
C12 Fe2 C16 C17 81.3(3) . . . . ?
C15 Fe2 C16 C17 166.0(3) . . . . ?
C14 Fe2 C16 C17 -159.0(6) . . . . ?
C18 Fe2 C16 C17 -37.3(3) . . . . ?
C19 Fe2 C16 C17 -81.1(3) . . . . ?
C11 Fe2 C16 C17 123.8(3) . . . . ?
C13 Fe2 C16 C20 164.7(5) . . . . ?
C12 Fe2 C16 C20 -159.8(3) . . . . ?
C17 Fe2 C16 C20 118.9(4) . . . . ?
C15 Fe2 C16 C20 -75.1(4) . . . . ?
C14 Fe2 C16 C20 -40.1(8) . . . . ?
C18 Fe2 C16 C20 81.6(3) . . . . ?
C19 Fe2 C16 C20 37.8(3) . . . . ?
C11 Fe2 C16 C20 -117.3(3) . . . . ?
C13 Fe2 C16 C21 -78.9(10) . . . . ?
C20 Fe2 C16 C21 116.4(9) . . . . ?
C12 Fe2 C16 C21 -43.5(9) . . . . ?
C17 Fe2 C16 C21 -124.7(9) . . . . ?
C15 Fe2 C16 C21 41.3(9) . . . . ?
C14 Fe2 C16 C21 76.3(11) . . . . ?
C18 Fe2 C16 C21 -162.1(9) . . . . ?
C19 Fe2 C16 C21 154.2(9) . . . . ?
C11 Fe2 C16 C21 -0.9(9) . . . . ?
C21A C16 C17 C18 178.6(10) . . . . ?
C20 C16 C17 C18 0.8(5) . . . . ?
C21 C16 C17 C18 179.0(11) . . . . ?
Fe2 C16 C17 C18 59.7(3) . . . . ?
C21A C16 C17 Fe2 118.9(10) . . . . ?
C20 C16 C17 Fe2 -58.9(3) . . . . ?
C21 C16 C17 Fe2 119.3(11) . . . . ?
C13 Fe2 C17 C18 79.6(4) . . . . ?
C20 Fe2 C17 C18 -81.5(3) . . . . ?
C12 Fe2 C17 C18 122.5(3) . . . . ?
C15 Fe2 C17 C18 -162.6(7) . . . . ?
C14 Fe2 C17 C18 44.9(6) . . . . ?
C16 Fe2 C17 C18 -119.6(5) . . . . ?
C19 Fe2 C17 C18 -37.7(3) . . . . ?
C11 Fe2 C17 C18 163.8(3) . . . . ?
C13 Fe2 C17 C16 -160.8(3) . . . . ?
C20 Fe2 C17 C16 38.2(3) . . . . ?
C12 Fe2 C17 C16 -117.8(3) . . . . ?
C15 Fe2 C17 C16 -43.0(9) . . . . ?
C14 Fe2 C17 C16 164.5(4) . . . . ?
C18 Fe2 C17 C16 119.6(5) . . . . ?
C19 Fe2 C17 C16 81.9(3) . . . . ?
C11 Fe2 C17 C16 -76.6(4) . . . . ?
C16 C17 C18 C19 -0.1(6) . . . . ?
Fe2 C17 C18 C19 59.4(4) . . . . ?
C16 C17 C18 Fe2 -59.5(3) . . . . ?
C13 Fe2 C18 C17 -118.3(3) . . . . ?
C20 Fe2 C18 C17 82.0(3) . . . . ?
C12 Fe2 C18 C17 -77.1(4) . . . . ?
C15 Fe2 C18 C17 168.4(5) . . . . ?
C14 Fe2 C18 C17 -160.1(3) . . . . ?
C16 Fe2 C18 C17 37.6(3) . . . . ?
C19 Fe2 C18 C17 119.1(5) . . . . ?
C11 Fe2 C18 C17 -47.4(8) . . . . ?
C13 Fe2 C18 C19 122.7(3) . . . . ?
C20 Fe2 C18 C19 -37.1(3) . . . . ?
C12 Fe2 C18 C19 163.8(3) . . . . ?
C17 Fe2 C18 C19 -119.1(5) . . . . ?
C15 Fe2 C18 C19 49.3(7) . . . . ?
C14 Fe2 C18 C19 80.8(4) . . . . ?
C16 Fe2 C18 C19 -81.5(4) . . . . ?
C11 Fe2 C18 C19 -166.5(6) . . . . ?
C17 C18 C19 C20 -0.7(6) . . . . ?
Fe2 C18 C19 C20 58.3(3) . . . . ?
C17 C18 C19 Fe2 -59.0(3) . . . . ?
C13 Fe2 C19 C20 163.9(3) . . . . ?
C12 Fe2 C19 C20 -165.3(6) . . . . ?
C17 Fe2 C19 C20 -82.5(3) . . . . ?
C15 Fe2 C19 C20 81.7(4) . . . . ?
C14 Fe2 C19 C20 123.1(3) . . . . ?
C16 Fe2 C19 C20 -38.4(3) . . . . ?
C18 Fe2 C19 C20 -120.2(5) . . . . ?
C11 Fe2 C19 C20 49.4(7) . . . . ?
C13 Fe2 C19 C18 -75.9(4) . . . . ?
C20 Fe2 C19 C18 120.2(5) . . . . ?
C12 Fe2 C19 C18 -45.1(8) . . . . ?
C17 Fe2 C19 C18 37.7(3) . . . . ?
C15 Fe2 C19 C18 -158.1(3) . . . . ?
C14 Fe2 C19 C18 -116.7(4) . . . . ?
C16 Fe2 C19 C18 81.8(4) . . . . ?
C11 Fe2 C19 C18 169.6(5) . . . . ?
C18 C19 C20 C16 1.2(6) . . . . ?
Fe2 C19 C20 C16 59.9(3) . . . . ?
C18 C19 C20 Fe2 -58.7(4) . . . . ?
C21A C16 C20 C19 -178.8(11) . . . . ?
C17 C16 C20 C19 -1.3(5) . . . . ?
C21 C16 C20 C19 -179.6(10) . . . . ?
Fe2 C16 C20 C19 -60.3(3) . . . . ?
C21A C16 C20 Fe2 -118.5(11) . . . . ?
C17 C16 C20 Fe2 59.0(3) . . . . ?
C21 C16 C20 Fe2 -119.3(10) . . . . ?
C13 Fe2 C20 C19 -43.3(8) . . . . ?
C12 Fe2 C20 C19 167.8(5) . . . . ?
C17 Fe2 C20 C19 80.7(4) . . . . ?
C15 Fe2 C20 C19 -116.5(3) . . . . ?
C14 Fe2 C20 C19 -75.3(4) . . . . ?
C16 Fe2 C20 C19 118.6(5) . . . . ?
C18 Fe2 C20 C19 37.1(3) . . . . ?
C11 Fe2 C20 C19 -159.2(3) . . . . ?
C13 Fe2 C20 C16 -161.9(6) . . . . ?
C12 Fe2 C20 C16 49.1(7) . . . . ?
C17 Fe2 C20 C16 -37.9(3) . . . . ?
C15 Fe2 C20 C16 124.8(3) . . . . ?
C14 Fe2 C20 C16 166.0(3) . . . . ?
C18 Fe2 C20 C16 -81.5(3) . . . . ?
C19 Fe2 C20 C16 -118.6(5) . . . . ?
C11 Fe2 C20 C16 82.2(4) . . . . ?
C17 C16 C21 O2 177.9(16) . . . . ?
C20 C16 C21 O2 -4(3) . . . . ?
Fe2 C16 C21 O2 -91(2) . . . . ?
C21A C16 C21 O3 4(11) . . . . ?
C17 C16 C21 O3 2(2) . . . . ?
C20 C16 C21 O3 179.5(15) . . . . ?
Fe2 C16 C21 O3 93.0(18) . . . . ?
O2 C21 O3 C22 -1(4) . . . . ?
C16 C21 O3 C22 175.5(16) . . . . ?
C17 C16 C21A O2A 2(3) . . . . ?
C20 C16 C21A O2A 179.7(19) . . . . ?
C21 C16 C21A O2A -175(14) . . . . ?
Fe2 C16 C21A O2A 89(2) . . . . ?
C17 C16 C21A O3A -177.5(8) . . . . ?
C20 C16 C21A O3A -0.2(19) . . . . ?
C21 C16 C21A O3A 5(11) . . . . ?
Fe2 C16 C21A O3A -91.1(13) . . . . ?
O2A C21A O3A C22A 2(3) . . . . ?
C16 C21A O3A C22A -178.5(10) . . . . ?
C5 C1 N1 C23 -169.5(4) . . . . ?
C2 C1 N1 C23 11.5(8) . . . . ?
Fe1 C1 N1 C23 -82.3(6) . . . . ?
C1 N1 C23 O1 -2.8(7) . . . . ?
C1 N1 C23 N2 177.5(4) . . . . ?
O1 C23 N2 C101 -171.6(4) . . . . ?
N1 C23 N2 C101 8.2(6) . . . . ?
C23 N2 C101 C102 -93.1(6) . . . . ?
C23 N2 C101 C105 78.7(6) . . . . ?
C23 N2 C101 Fe3 170.6(4) . . . . ?
C110 Fe3 C101 C102 -119.6(3) . . . . ?
C103 Fe3 C101 C102 37.2(3) . . . . ?
C108 Fe3 C101 C102 167.2(5) . . . . ?
C104 Fe3 C101 C102 80.9(3) . . . . ?
C105 Fe3 C101 C102 118.1(4) . . . . ?
C106 Fe3 C101 C102 -77.6(3) . . . . ?
C107 Fe3 C101 C102 -47.1(7) . . . . ?
C109 Fe3 C101 C102 -161.4(3) . . . . ?
C110 Fe3 C101 N2 4.7(5) . . . . ?
C102 Fe3 C101 N2 124.2(6) . . . . ?
C103 Fe3 C101 N2 161.4(5) . . . . ?
C108 Fe3 C101 N2 -68.6(7) . . . . ?
C104 Fe3 C101 N2 -154.9(5) . . . . ?
C105 Fe3 C101 N2 -117.7(6) . . . . ?
C106 Fe3 C101 N2 46.6(5) . . . . ?
C107 Fe3 C101 N2 77.2(8) . . . . ?
C109 Fe3 C101 N2 -37.2(5) . . . . ?
C110 Fe3 C101 C105 122.3(3) . . . . ?
C102 Fe3 C101 C105 -118.1(4) . . . . ?
C103 Fe3 C101 C105 -80.9(3) . . . . ?
C108 Fe3 C101 C105 49.1(6) . . . . ?
C104 Fe3 C101 C105 -37.2(3) . . . . ?
C106 Fe3 C101 C105 164.3(3) . . . . ?
C107 Fe3 C101 C105 -165.1(5) . . . . ?
C109 Fe3 C101 C105 80.5(3) . . . . ?
N2 C101 C102 C103 175.0(5) . . . . ?
C105 C101 C102 C103 2.2(6) . . . . ?
Fe3 C101 C102 C103 -58.8(4) . . . . ?
N2 C101 C102 Fe3 -126.2(5) . . . . ?
C105 C101 C102 Fe3 61.0(3) . . . . ?
C110 Fe3 C102 C101 78.6(3) . . . . ?
C103 Fe3 C102 C101 -120.1(4) . . . . ?
C108 Fe3 C102 C101 -165.6(5) . . . . ?
C104 Fe3 C102 C101 -82.4(3) . . . . ?
C105 Fe3 C102 C101 -38.7(3) . . . . ?
C106 Fe3 C102 C101 121.1(3) . . . . ?
C107 Fe3 C102 C101 162.2(3) . . . . ?
C109 Fe3 C102 C101 45.7(6) . . . . ?
C101 Fe3 C102 C103 120.1(4) . . . . ?
C110 Fe3 C102 C103 -161.3(3) . . . . ?
C108 Fe3 C102 C103 -45.5(7) . . . . ?
C104 Fe3 C102 C103 37.7(3) . . . . ?
C105 Fe3 C102 C103 81.4(3) . . . . ?
C106 Fe3 C102 C103 -118.8(3) . . . . ?
C107 Fe3 C102 C103 -77.7(3) . . . . ?
C109 Fe3 C102 C103 165.8(4) . . . . ?
C101 C102 C103 C104 -1.4(6) . . . . ?
Fe3 C102 C103 C104 -59.5(4) . . . . ?
C101 C102 C103 Fe3 58.1(3) . . . . ?
C101 Fe3 C103 C104 81.7(3) . . . . ?
C110 Fe3 C103 C104 164.8(5) . . . . ?
C102 Fe3 C103 C104 119.1(4) . . . . ?
C108 Fe3 C103 C104 -77.8(3) . . . . ?
C105 Fe3 C103 C104 37.3(3) . . . . ?
C106 Fe3 C103 C104 -161.6(3) . . . . ?
C107 Fe3 C103 C104 -119.6(3) . . . . ?
C109 Fe3 C103 C104 -45.0(7) . . . . ?
C101 Fe3 C103 C102 -37.4(3) . . . . ?
C110 Fe3 C103 C102 45.8(7) . . . . ?
C108 Fe3 C103 C102 163.1(3) . . . . ?
C104 Fe3 C103 C102 -119.1(4) . . . . ?
C105 Fe3 C103 C102 -81.8(3) . . . . ?
C106 Fe3 C103 C102 79.4(3) . . . . ?
C107 Fe3 C103 C102 121.3(3) . . . . ?
C109 Fe3 C103 C102 -164.1(5) . . . . ?
C102 C103 C104 C105 0.1(6) . . . . ?
Fe3 C103 C104 C105 -59.1(4) . . . . ?
C102 C103 C104 Fe3 59.2(4) . . . . ?
C101 Fe3 C104 C105 37.9(3) . . . . ?
C110 Fe3 C104 C105 -43.1(7) . . . . ?
C102 Fe3 C104 C105 82.0(3) . . . . ?
C103 Fe3 C104 C105 119.8(4) . . . . ?
C108 Fe3 C104 C105 -118.7(3) . . . . ?
C106 Fe3 C104 C105 164.5(5) . . . . ?
C107 Fe3 C104 C105 -161.1(3) . . . . ?
C109 Fe3 C104 C105 -77.0(4) . . . . ?
C101 Fe3 C104 C103 -81.9(3) . . . . ?
C110 Fe3 C104 C103 -162.9(5) . . . . ?
C102 Fe3 C104 C103 -37.8(3) . . . . ?
C108 Fe3 C104 C103 121.5(3) . . . . ?
C105 Fe3 C104 C103 -119.8(4) . . . . ?
C106 Fe3 C104 C103 44.7(6) . . . . ?
C107 Fe3 C104 C103 79.0(3) . . . . ?
C109 Fe3 C104 C103 163.2(3) . . . . ?
C103 C104 C105 C101 1.2(6) . . . . ?
Fe3 C104 C105 C101 -57.8(3) . . . . ?
C103 C104 C105 Fe3 59.0(3) . . . . ?
C102 C101 C105 C104 -2.1(6) . . . . ?
N2 C101 C105 C104 -175.4(4) . . . . ?
Fe3 C101 C105 C104 58.8(4) . . . . ?
C102 C101 C105 Fe3 -60.8(3) . . . . ?
N2 C101 C105 Fe3 125.9(5) . . . . ?
C101 Fe3 C105 C104 -119.7(4) . . . . ?
C110 Fe3 C105 C104 163.9(3) . . . . ?
C102 Fe3 C105 C104 -81.3(3) . . . . ?
C103 Fe3 C105 C104 -37.4(3) . . . . ?
C108 Fe3 C105 C104 80.1(4) . . . . ?
C106 Fe3 C105 C104 -162.2(5) . . . . ?
C107 Fe3 C105 C104 46.5(7) . . . . ?
C109 Fe3 C105 C104 122.0(3) . . . . ?
C110 Fe3 C105 C101 -76.5(4) . . . . ?
C102 Fe3 C105 C101 38.4(3) . . . . ?
C103 Fe3 C105 C101 82.3(3) . . . . ?
C108 Fe3 C105 C101 -160.2(3) . . . . ?
C104 Fe3 C105 C101 119.7(4) . . . . ?
C106 Fe3 C105 C101 -42.5(7) . . . . ?
C107 Fe3 C105 C101 166.2(5) . . . . ?
C109 Fe3 C105 C101 -118.4(3) . . . . ?
C101 Fe3 C106 C107 164.1(3) . . . . ?
C110 Fe3 C106 C107 -118.8(4) . . . . ?
C102 Fe3 C106 C107 122.1(3) . . . . ?
C103 Fe3 C106 C107 79.9(3) . . . . ?
C108 Fe3 C106 C107 -37.6(3) . . . . ?
C104 Fe3 C106 C107 47.4(6) . . . . ?
C105 Fe3 C106 C107 -163.8(6) . . . . ?
C109 Fe3 C106 C107 -81.1(3) . . . . ?
C101 Fe3 C106 C110 -77.1(3) . . . . ?
C102 Fe3 C106 C110 -119.2(3) . . . . ?
C103 Fe3 C106 C110 -161.3(3) . . . . ?
C108 Fe3 C106 C110 81.2(3) . . . . ?
C104 Fe3 C106 C110 166.2(5) . . . . ?
C105 Fe3 C106 C110 -45.0(7) . . . . ?
C107 Fe3 C106 C110 118.8(4) . . . . ?
C109 Fe3 C106 C110 37.7(3) . . . . ?
C101 Fe3 C106 C111 42.4(5) . . . . ?
C110 Fe3 C106 C111 119.6(6) . . . . ?
C102 Fe3 C106 C111 0.4(5) . . . . ?
C103 Fe3 C106 C111 -41.7(5) . . . . ?
C108 Fe3 C106 C111 -159.3(5) . . . . ?
C104 Fe3 C106 C111 -74.3(7) . . . . ?
C105 Fe3 C106 C111 74.6(8) . . . . ?
C107 Fe3 C106 C111 -121.7(6) . . . . ?
C109 Fe3 C106 C111 157.3(5) . . . . ?
C110 C106 C107 C108 -0.2(5) . . . . ?
C111 C106 C107 C108 178.3(4) . . . . ?
Fe3 C106 C107 C108 58.7(3) . . . . ?
C110 C106 C107 Fe3 -58.9(3) . . . . ?
C111 C106 C107 Fe3 119.6(5) . . . . ?
C101 Fe3 C107 C106 -41.2(7) . . . . ?
C110 Fe3 C107 C106 38.3(3) . . . . ?
C102 Fe3 C107 C106 -76.3(3) . . . . ?
C103 Fe3 C107 C106 -118.3(3) . . . . ?
C108 Fe3 C107 C106 119.7(4) . . . . ?
C104 Fe3 C107 C106 -160.5(3) . . . . ?
C105 Fe3 C107 C106 165.6(5) . . . . ?
C109 Fe3 C107 C106 82.3(3) . . . . ?
C101 Fe3 C107 C108 -160.9(5) . . . . ?
C110 Fe3 C107 C108 -81.4(3) . . . . ?
C102 Fe3 C107 C108 164.0(3) . . . . ?
C103 Fe3 C107 C108 122.0(3) . . . . ?
C104 Fe3 C107 C108 79.9(3) . . . . ?
C105 Fe3 C107 C108 45.9(7) . . . . ?
C106 Fe3 C107 C108 -119.7(4) . . . . ?
C109 Fe3 C107 C108 -37.4(3) . . . . ?
C106 C107 C108 C109 1.0(5) . . . . ?
Fe3 C107 C108 C109 60.0(3) . . . . ?
C106 C107 C108 Fe3 -59.0(3) . . . . ?
C101 Fe3 C108 C109 43.2(6) . . . . ?
C110 Fe3 C108 C109 -37.8(3) . . . . ?
C102 Fe3 C108 C109 -162.3(5) . . . . ?
C103 Fe3 C108 C109 163.5(3) . . . . ?
C104 Fe3 C108 C109 121.5(3) . . . . ?
C105 Fe3 C108 C109 79.2(3) . . . . ?
C106 Fe3 C108 C109 -82.1(3) . . . . ?
C107 Fe3 C108 C109 -119.3(4) . . . . ?
C101 Fe3 C108 C107 162.5(5) . . . . ?
C110 Fe3 C108 C107 81.5(3) . . . . ?
C102 Fe3 C108 C107 -43.0(7) . . . . ?
C103 Fe3 C108 C107 -77.1(3) . . . . ?
C104 Fe3 C108 C107 -119.1(3) . . . . ?
C105 Fe3 C108 C107 -161.4(3) . . . . ?
C106 Fe3 C108 C107 37.2(3) . . . . ?
C109 Fe3 C108 C107 119.3(4) . . . . ?
C107 C108 C109 C110 -1.4(5) . . . . ?
Fe3 C108 C109 C110 58.5(3) . . . . ?
C107 C108 C109 Fe3 -59.8(3) . . . . ?
C101 Fe3 C109 C108 -162.2(3) . . . . ?
C110 Fe3 C109 C108 119.2(4) . . . . ?
C102 Fe3 C109 C108 164.3(5) . . . . ?
C103 Fe3 C109 C108 -43.9(7) . . . . ?
C104 Fe3 C109 C108 -77.6(3) . . . . ?
C105 Fe3 C109 C108 -119.2(3) . . . . ?
C106 Fe3 C109 C108 81.2(3) . . . . ?
C107 Fe3 C109 C108 37.8(3) . . . . ?
C101 Fe3 C109 C110 78.5(3) . . . . ?
C102 Fe3 C109 C110 45.0(6) . . . . ?
C103 Fe3 C109 C110 -163.1(5) . . . . ?
C108 Fe3 C109 C110 -119.2(4) . . . . ?
C104 Fe3 C109 C110 163.2(3) . . . . ?
C105 Fe3 C109 C110 121.6(3) . . . . ?
C106 Fe3 C109 C110 -38.0(3) . . . . ?
C107 Fe3 C109 C110 -81.5(3) . . . . ?
C108 C109 C110 C106 1.3(5) . . . . ?
Fe3 C109 C110 C106 60.1(3) . . . . ?
C108 C109 C110 Fe3 -58.8(3) . . . . ?
C107 C106 C110 C109 -0.7(5) . . . . ?
C111 C106 C110 C109 -179.1(4) . . . . ?
Fe3 C106 C110 C109 -60.3(3) . . . . ?
C107 C106 C110 Fe3 59.7(3) . . . . ?
C111 C106 C110 Fe3 -118.8(5) . . . . ?
C101 Fe3 C110 C109 -119.5(3) . . . . ?
C102 Fe3 C110 C109 -161.6(3) . . . . ?
C103 Fe3 C110 C109 165.0(5) . . . . ?
C108 Fe3 C110 C109 37.5(3) . . . . ?
C104 Fe3 C110 C109 -45.2(7) . . . . ?
C105 Fe3 C110 C109 -77.5(3) . . . . ?
C106 Fe3 C110 C109 119.1(4) . . . . ?
C107 Fe3 C110 C109 81.5(3) . . . . ?
C101 Fe3 C110 C106 121.4(3) . . . . ?
C102 Fe3 C110 C106 79.3(3) . . . . ?
C103 Fe3 C110 C106 45.9(7) . . . . ?
C108 Fe3 C110 C106 -81.6(3) . . . . ?
C104 Fe3 C110 C106 -164.3(5) . . . . ?
C105 Fe3 C110 C106 163.4(3) . . . . ?
C107 Fe3 C110 C106 -37.6(3) . . . . ?
C109 Fe3 C110 C106 -119.1(4) . . . . ?
C107 C106 C111 C115 -3.8(8) . . . . ?
C110 C106 C111 C115 174.4(5) . . . . ?
Fe3 C106 C111 C115 86.6(6) . . . . ?
C107 C106 C111 C112 175.3(5) . . . . ?
C110 C106 C111 C112 -6.5(8) . . . . ?
Fe3 C106 C111 C112 -94.3(6) . . . . ?
C107 C106 C111 Fe4 86.0(6) . . . . ?
C110 C106 C111 Fe4 -95.8(6) . . . . ?
Fe3 C106 C111 Fe4 176.4(3) . . . . ?
C117 Fe4 C111 C115 163.6(3) . . . . ?
C113 Fe4 C111 C115 -81.8(3) . . . . ?
C114 Fe4 C111 C115 -38.1(3) . . . . ?
C118 Fe4 C111 C115 -159.8(6) . . . . ?
C112 Fe4 C111 C115 -119.4(4) . . . . ?
C120 Fe4 C111 C115 76.8(4) . . . . ?
C116 Fe4 C111 C115 119.6(3) . . . . ?
C119 Fe4 C111 C115 40.1(7) . . . . ?
C117 Fe4 C111 C112 -77.0(4) . . . . ?
C113 Fe4 C111 C112 37.6(3) . . . . ?
C114 Fe4 C111 C112 81.3(3) . . . . ?
C118 Fe4 C111 C112 -40.4(7) . . . . ?
C115 Fe4 C111 C112 119.4(4) . . . . ?
C120 Fe4 C111 C112 -163.7(3) . . . . ?
C116 Fe4 C111 C112 -120.9(3) . . . . ?
C119 Fe4 C111 C112 159.5(6) . . . . ?
C117 Fe4 C111 C106 42.8(5) . . . . ?
C113 Fe4 C111 C106 157.4(5) . . . . ?
C114 Fe4 C111 C106 -158.9(5) . . . . ?
C118 Fe4 C111 C106 79.4(8) . . . . ?
C115 Fe4 C111 C106 -120.8(6) . . . . ?
C112 Fe4 C111 C106 119.7(6) . . . . ?
C120 Fe4 C111 C106 -44.0(5) . . . . ?
C116 Fe4 C111 C106 -1.2(5) . . . . ?
C119 Fe4 C111 C106 -80.7(8) . . . . ?
C115 C111 C112 C113 -0.8(6) . . . . ?
C106 C111 C112 C113 -180.0(4) . . . . ?
Fe4 C111 C112 C113 -59.0(3) . . . . ?
C115 C111 C112 Fe4 58.2(3) . . . . ?
C106 C111 C112 Fe4 -121.0(5) . . . . ?
C117 Fe4 C112 C113 -118.4(3) . . . . ?
C114 Fe4 C112 C113 37.4(3) . . . . ?
C118 Fe4 C112 C113 -76.3(4) . . . . ?
C115 Fe4 C112 C113 81.7(3) . . . . ?
C120 Fe4 C112 C113 164.6(6) . . . . ?
C116 Fe4 C112 C113 -161.1(3) . . . . ?
C119 Fe4 C112 C113 -42.2(7) . . . . ?
C111 Fe4 C112 C113 119.2(4) . . . . ?
C117 Fe4 C112 C111 122.4(3) . . . . ?
C113 Fe4 C112 C111 -119.2(4) . . . . ?
C114 Fe4 C112 C111 -81.8(3) . . . . ?
C118 Fe4 C112 C111 164.5(3) . . . . ?
C115 Fe4 C112 C111 -37.5(3) . . . . ?
C120 Fe4 C112 C111 45.4(8) . . . . ?
C116 Fe4 C112 C111 79.7(4) . . . . ?
C119 Fe4 C112 C111 -161.3(6) . . . . ?
C111 C112 C113 C114 0.3(6) . . . . ?
Fe4 C112 C113 C114 -59.5(4) . . . . ?
C111 C112 C113 Fe4 59.8(3) . . . . ?
C117 Fe4 C113 C114 -160.2(3) . . . . ?
C118 Fe4 C113 C114 -118.9(3) . . . . ?
C115 Fe4 C113 C114 38.0(3) . . . . ?
C112 Fe4 C113 C114 119.6(4) . . . . ?
C120 Fe4 C113 C114 -47.7(7) . . . . ?
C116 Fe4 C113 C114 170.2(5) . . . . ?
C119 Fe4 C113 C114 -77.9(4) . . . . ?
C111 Fe4 C113 C114 81.8(3) . . . . ?
C117 Fe4 C113 C112 80.2(4) . . . . ?
C114 Fe4 C113 C112 -119.6(4) . . . . ?
C118 Fe4 C113 C112 121.5(3) . . . . ?
C115 Fe4 C113 C112 -81.6(3) . . . . ?
C120 Fe4 C113 C112 -167.2(5) . . . . ?
C116 Fe4 C113 C112 50.6(7) . . . . ?
C119 Fe4 C113 C112 162.5(3) . . . . ?
C111 Fe4 C113 C112 -37.8(3) . . . . ?
C112 C113 C114 C115 0.3(6) . . . . ?
Fe4 C113 C114 C115 -59.6(4) . . . . ?
C112 C113 C114 Fe4 59.9(4) . . . . ?
C117 Fe4 C114 C113 47.4(7) . . . . ?
C118 Fe4 C114 C113 78.5(4) . . . . ?
C115 Fe4 C114 C113 -119.1(4) . . . . ?
C112 Fe4 C114 C113 -37.5(3) . . . . ?
C120 Fe4 C114 C113 160.2(3) . . . . ?
C116 Fe4 C114 C113 -170.5(5) . . . . ?
C119 Fe4 C114 C113 119.5(3) . . . . ?
C111 Fe4 C114 C113 -81.4(3) . . . . ?
C117 Fe4 C114 C115 166.5(5) . . . . ?
C113 Fe4 C114 C115 119.1(4) . . . . ?
C118 Fe4 C114 C115 -162.4(3) . . . . ?
C112 Fe4 C114 C115 81.7(3) . . . . ?
C120 Fe4 C114 C115 -80.7(4) . . . . ?
C116 Fe4 C114 C115 -51.4(7) . . . . ?
C119 Fe4 C114 C115 -121.4(3) . . . . ?
C111 Fe4 C114 C115 37.7(3) . . . . ?
C112 C111 C115 C114 0.9(6) . . . . ?
C106 C111 C115 C114 -179.8(4) . . . . ?
Fe4 C111 C115 C114 59.3(3) . . . . ?
C112 C111 C115 Fe4 -58.3(3) . . . . ?
C106 C111 C115 Fe4 120.9(5) . . . . ?
C113 C114 C115 C111 -0.8(6) . . . . ?
Fe4 C114 C115 C111 -60.2(3) . . . . ?
C113 C114 C115 Fe4 59.4(4) . . . . ?
C117 Fe4 C115 C111 -44.9(8) . . . . ?
C113 Fe4 C115 C111 81.4(3) . . . . ?
C114 Fe4 C115 C111 119.0(4) . . . . ?
C118 Fe4 C115 C111 161.7(6) . . . . ?
C112 Fe4 C115 C111 37.7(3) . . . . ?
C120 Fe4 C115 C111 -122.6(3) . . . . ?
C116 Fe4 C115 C111 -80.7(4) . . . . ?
C119 Fe4 C115 C111 -164.5(3) . . . . ?
C117 Fe4 C115 C114 -163.9(6) . . . . ?
C113 Fe4 C115 C114 -37.6(3) . . . . ?
C118 Fe4 C115 C114 42.7(7) . . . . ?
C112 Fe4 C115 C114 -81.3(3) . . . . ?
C120 Fe4 C115 C114 118.4(3) . . . . ?
C116 Fe4 C115 C114 160.3(3) . . . . ?
C119 Fe4 C115 C114 76.5(4) . . . . ?
C111 Fe4 C115 C114 -119.0(4) . . . . ?
C117 Fe4 C116 C120 119.1(4) . . . . ?
C113 Fe4 C116 C120 158.5(5) . . . . ?
C114 Fe4 C116 C120 -39.6(7) . . . . ?
C118 Fe4 C116 C120 80.9(3) . . . . ?
C115 Fe4 C116 C120 -77.8(4) . . . . ?
C112 Fe4 C116 C120 -163.7(3) . . . . ?
C119 Fe4 C116 C120 37.4(3) . . . . ?
C111 Fe4 C116 C120 -120.7(3) . . . . ?
C113 Fe4 C116 C117 39.4(7) . . . . ?
C114 Fe4 C116 C117 -158.7(5) . . . . ?
C118 Fe4 C116 C117 -38.3(3) . . . . ?
C115 Fe4 C116 C117 163.1(3) . . . . ?
C112 Fe4 C116 C117 77.1(4) . . . . ?
C120 Fe4 C116 C117 -119.1(4) . . . . ?
C119 Fe4 C116 C117 -81.7(4) . . . . ?
C111 Fe4 C116 C117 120.1(3) . . . . ?
C117 Fe4 C116 C121 -128.8(8) . . . . ?
C113 Fe4 C116 C121 -89.4(8) . . . . ?
C114 Fe4 C116 C121 72.5(9) . . . . ?
C118 Fe4 C116 C121 -167.1(7) . . . . ?
C115 Fe4 C116 C121 34.3(7) . . . . ?
C112 Fe4 C116 C121 -51.7(7) . . . . ?
C120 Fe4 C116 C121 112.1(7) . . . . ?
C119 Fe4 C116 C121 149.5(7) . . . . ?
C111 Fe4 C116 C121 -8.7(7) . . . . ?
C117 Fe4 C116 C021 -107.1(9) . . . . ?
C113 Fe4 C116 C021 -67.7(10) . . . . ?
C114 Fe4 C116 C021 94.2(10) . . . . ?
C118 Fe4 C116 C021 -145.4(9) . . . . ?
C115 Fe4 C116 C021 56.0(9) . . . . ?
C112 Fe4 C116 C021 -30.0(9) . . . . ?
C120 Fe4 C116 C021 133.8(9) . . . . ?
C119 Fe4 C116 C021 171.2(9) . . . . ?
C111 Fe4 C116 C021 13.0(9) . . . . ?
C120 C116 C117 C118 1.5(6) . . . . ?
C121 C116 C117 C118 178.5(7) . . . . ?
C021 C116 C117 C118 178.5(9) . . . . ?
Fe4 C116 C117 C118 60.6(4) . . . . ?
C120 C116 C117 Fe4 -59.1(4) . . . . ?
C121 C116 C117 Fe4 117.8(8) . . . . ?
C021 C116 C117 Fe4 117.8(9) . . . . ?
C113 Fe4 C117 C118 77.2(4) . . . . ?
C114 Fe4 C117 C118 43.0(7) . . . . ?
C115 Fe4 C117 C118 -164.7(6) . . . . ?
C112 Fe4 C117 C118 119.5(4) . . . . ?
C120 Fe4 C117 C118 -80.2(4) . . . . ?
C116 Fe4 C117 C118 -117.7(5) . . . . ?
C119 Fe4 C117 C118 -36.9(3) . . . . ?
C111 Fe4 C117 C118 161.4(3) . . . . ?
C113 Fe4 C117 C116 -165.1(3) . . . . ?
C114 Fe4 C117 C116 160.6(5) . . . . ?
C118 Fe4 C117 C116 117.7(5) . . . . ?
C115 Fe4 C117 C116 -47.0(8) . . . . ?
C112 Fe4 C117 C116 -122.8(3) . . . . ?
C120 Fe4 C117 C116 37.5(3) . . . . ?
C119 Fe4 C117 C116 80.8(4) . . . . ?
C111 Fe4 C117 C116 -80.9(4) . . . . ?
C116 C117 C118 C119 -0.9(6) . . . . ?
Fe4 C117 C118 C119 59.7(4) . . . . ?
C116 C117 C118 Fe4 -60.6(4) . . . . ?
C117 Fe4 C118 C119 -120.2(5) . . . . ?
C113 Fe4 C118 C119 119.4(4) . . . . ?
C114 Fe4 C118 C119 77.9(4) . . . . ?
C115 Fe4 C118 C119 46.7(7) . . . . ?
C112 Fe4 C118 C119 160.6(3) . . . . ?
C120 Fe4 C118 C119 -37.2(3) . . . . ?
C116 Fe4 C118 C119 -81.1(4) . . . . ?
C111 Fe4 C118 C119 -169.3(5) . . . . ?
C113 Fe4 C118 C117 -120.4(4) . . . . ?
C114 Fe4 C118 C117 -161.9(3) . . . . ?
C115 Fe4 C118 C117 166.8(5) . . . . ?
C112 Fe4 C118 C117 -79.3(4) . . . . ?
C120 Fe4 C118 C117 83.0(4) . . . . ?
C116 Fe4 C118 C117 39.1(3) . . . . ?
C119 Fe4 C118 C117 120.2(5) . . . . ?
C111 Fe4 C118 C117 -49.2(8) . . . . ?
C117 C118 C119 C120 -0.1(7) . . . . ?
Fe4 C118 C119 C120 58.8(4) . . . . ?
C117 C118 C119 Fe4 -58.9(4) . . . . ?
C117 Fe4 C119 C118 37.2(3) . . . . ?
C113 Fe4 C119 C118 -77.8(4) . . . . ?
C114 Fe4 C119 C118 -119.2(4) . . . . ?
C115 Fe4 C119 C118 -160.8(3) . . . . ?
C112 Fe4 C119 C118 -47.1(8) . . . . ?
C120 Fe4 C119 C118 119.8(5) . . . . ?
C116 Fe4 C119 C118 82.1(4) . . . . ?
C111 Fe4 C119 C118 169.4(5) . . . . ?
C117 Fe4 C119 C120 -82.6(4) . . . . ?
C113 Fe4 C119 C120 162.4(3) . . . . ?
C114 Fe4 C119 C120 121.0(4) . . . . ?
C118 Fe4 C119 C120 -119.8(5) . . . . ?
C115 Fe4 C119 C120 79.4(4) . . . . ?
C112 Fe4 C119 C120 -167.0(5) . . . . ?
C116 Fe4 C119 C120 -37.8(3) . . . . ?
C111 Fe4 C119 C120 49.6(8) . . . . ?
C118 C119 C120 C116 1.1(6) . . . . ?
Fe4 C119 C120 C116 59.6(4) . . . . ?
C118 C119 C120 Fe4 -58.5(4) . . . . ?
C117 C116 C120 C119 -1.6(6) . . . . ?
C121 C116 C120 C119 -179.1(6) . . . . ?
C021 C116 C120 C119 -177.6(12) . . . . ?
Fe4 C116 C120 C119 -59.9(4) . . . . ?
C117 C116 C120 Fe4 58.3(4) . . . . ?
C121 C116 C120 Fe4 -119.1(6) . . . . ?
C021 C116 C120 Fe4 -117.6(13) . . . . ?
C117 Fe4 C120 C119 80.9(4) . . . . ?
C113 Fe4 C120 C119 -41.9(7) . . . . ?
C114 Fe4 C120 C119 -76.4(4) . . . . ?
C118 Fe4 C120 C119 37.2(4) . . . . ?
C115 Fe4 C120 C119 -119.3(4) . . . . ?
C112 Fe4 C120 C119 164.5(6) . . . . ?
C116 Fe4 C120 C119 119.2(5) . . . . ?
C111 Fe4 C120 C119 -161.1(4) . . . . ?
C117 Fe4 C120 C116 -38.3(3) . . . . ?
C113 Fe4 C120 C116 -161.1(5) . . . . ?
C114 Fe4 C120 C116 164.4(3) . . . . ?
C118 Fe4 C120 C116 -82.0(3) . . . . ?
C115 Fe4 C120 C116 121.5(3) . . . . ?
C112 Fe4 C120 C116 45.3(8) . . . . ?
C119 Fe4 C120 C116 -119.2(5) . . . . ?
C111 Fe4 C120 C116 79.7(4) . . . . ?
C120 C116 C121 O102 0.3(13) . . . . ?
C117 C116 C121 O102 -176.4(8) . . . . ?
C021 C116 C121 O102 -176(4) . . . . ?
Fe4 C116 C121 O102 -84.1(11) . . . . ?
C120 C116 C121 O103 -179.1(6) . . . . ?
C117 C116 C121 O103 4.2(12) . . . . ?
C021 C116 C121 O103 4(3) . . . . ?
Fe4 C116 C121 O103 96.5(8) . . . . ?
O102 C121 O103 C122 3.9(14) . . . . ?
C116 C121 O103 C122 -176.7(7) . . . . ?
C120 C116 C021 O002 -173.8(15) . . . . ?
C117 C116 C021 O002 11(2) . . . . ?
C121 C116 C021 O002 -170(5) . . . . ?
Fe4 C116 C021 O002 91(2) . . . . ?
C120 C116 C021 O003 1(2) . . . . ?
C117 C116 C021 O003 -174.9(11) . . . . ?
C121 C116 C021 O003 5(2) . . . . ?
Fe4 C116 C021 O003 -94.9(14) . . . . ?
O002 C021 O003 C022 -8(3) . . . . ?
C116 C021 O003 C022 178.5(14) . . . . ?
